data_7130665
loop_
_publ_author_name
'Fujita, Masaki'
'Haketa, Yohei'
'Tanaka, Hiroki'
'Yasuda, Nobuhiro'
'Maeda, Hiromitsu'

_publ_section_title
;
 Ion-pairing assemblies of heteroporphyrin-based \p-electronic cation with
 various counteranions.
;
_journal_issue 71
_journal_name_full 'Chemical communications (Cambridge, England)'
_journal_page_first 9870
_journal_page_last 9873
_journal_paper_doi 10.1039/d2cc02345h
_journal_volume 58
_journal_year 2022
_chemical_formula_moiety 'C44 H28 N3 Ni S, C10 N5, 2(C H2 Cl2)'
_chemical_formula_sum 'C56 H32 Cl4 N8 Ni S'
_chemical_formula_weight 1049.46
_space_group_crystal_system triclinic
_space_group_IT_number 2
_space_group_name_Hall '-P 1'
_space_group_name_H-M_alt 'P -1'
_atom_sites_solution_hydrogens geom
_audit_creation_method SHELXL-2014/7
_audit_update_record
;
2022-04-19 deposited with the CCDC.	2022-08-04 downloaded from the CCDC.
;
_cell_angle_alpha 79.220(4)
_cell_angle_beta 89.861(3)
_cell_angle_gamma 69.239(4)
_cell_formula_units_Z 4
_cell_length_a 13.9345(12)
_cell_length_b 15.3744(14)
_cell_length_c 24.075(2)
_cell_measurement_reflns_used 9890
_cell_measurement_temperature 90(2)
_cell_measurement_theta_max 31.77
_cell_measurement_theta_min 2.25
_cell_volume 4726.2(7)
_computing_cell_refinement 'APEX3 v2019.11 (Bruker AXS Inc., 2019)'
_computing_data_collection 'Bruker Instrument Service V6.2.14 (Bruker AXS Inc., 2020)'
_computing_data_reduction 'SAINT V8.40B (Bruker AXS Inc., 2013)'
_computing_structure_refinement 'SHELXL-2014 (Sheldrick, 2014)'
_computing_structure_solution 'SHELXT (Sheldrick, 2013)'
_diffrn_ambient_temperature 90(2)
_diffrn_detector_area_resol_mean 7.391
_diffrn_measured_fraction_theta_full 0.972
_diffrn_measured_fraction_theta_max 0.867
_diffrn_measurement_device_type 'Bruker D8 goniometer'
_diffrn_measurement_method 'omega scans'
_diffrn_radiation_monochromator 'Incoatec Helios multilayered confocal mirror'
_diffrn_radiation_type MoK\a
_diffrn_radiation_wavelength 0.71073
_diffrn_reflns_av_R_equivalents 0.0883
_diffrn_reflns_av_unetI/netI 0.1225
_diffrn_reflns_Laue_measured_fraction_full 0.972
_diffrn_reflns_Laue_measured_fraction_max 0.867
_diffrn_reflns_limit_h_max 21
_diffrn_reflns_limit_h_min -21
_diffrn_reflns_limit_k_max 23
_diffrn_reflns_limit_k_min -22
_diffrn_reflns_limit_l_max 37
_diffrn_reflns_limit_l_min -35
_diffrn_reflns_number 77297
_diffrn_reflns_point_group_measured_fraction_full 0.972
_diffrn_reflns_point_group_measured_fraction_max 0.867
_diffrn_reflns_theta_full 25.242
_diffrn_reflns_theta_max 33.578
_diffrn_reflns_theta_min 1.991
_diffrn_source 'sealed tube'
_exptl_absorpt_coefficient_mu 0.731
_exptl_absorpt_correction_T_max 0.944
_exptl_absorpt_correction_T_min 0.83
_exptl_absorpt_correction_type multi-scan
_exptl_absorpt_process_details
;
SADABS Sheldrick 1996
;
_exptl_crystal_colour brown
_exptl_crystal_density_diffrn 1.475
_exptl_crystal_description plate
_exptl_crystal_F_000 2144
_exptl_crystal_size_max 0.10
_exptl_crystal_size_mid 0.10
_exptl_crystal_size_min 0.08
_refine_diff_density_max 0.993
_refine_diff_density_min -0.881
_refine_diff_density_rms 0.107
_refine_ls_extinction_method none
_refine_ls_goodness_of_fit_ref 1.049
_refine_ls_hydrogen_treatment constr
_refine_ls_matrix_type full
_refine_ls_number_parameters 1345
_refine_ls_number_reflns 32350
_refine_ls_number_restraints 0
_refine_ls_restrained_S_all 1.049
_refine_ls_R_factor_all 0.1349
_refine_ls_R_factor_gt 0.0811
_refine_ls_shift/su_max 0.001
_refine_ls_shift/su_mean 0.000
_refine_ls_structure_factor_coef Fsqd
_refine_ls_weighting_details 'w=1/[\s^2^(Fo^2^)+(0.0481P)^2^+7.7165P] where P=(Fo^2^+2Fc^2^)/3'
_refine_ls_weighting_scheme calc
_refine_ls_wR_factor_gt 0.1775
_refine_ls_wR_factor_ref 0.2069
_reflns_Friedel_coverage 0.000
_reflns_number_gt 20260
_reflns_number_total 32350
_reflns_threshold_expression 'I > 2\s(I)'
_cod_data_source_file d2cc02345h2.cif
_cod_data_source_block mo_210306_mf_3_1_0m_a
_cod_database_code 7130665
_shelx_shelxl_version_number 2014/7
_shelx_space_group_comment
;
The symmetry employed for this shelxl refinement is uniquely defined
by the following loop, which should always be used as a source of
symmetry information in preference to the above space-group names.
They are only intended as comments.
;
_shelx_estimated_absorpt_t_min 0.931
_shelx_estimated_absorpt_t_max 0.944

loop_
_space_group_symop_operation_xyz
'x, y, z'
'-x, -y, -z'

loop_
_atom_site_label
_atom_site_type_symbol
_atom_site_fract_x
_atom_site_fract_y
_atom_site_fract_z
_atom_site_U_iso_or_equiv
_atom_site_adp_type
_atom_site_occupancy
_atom_site_site_symmetry_order
_atom_site_calc_flag
_atom_site_refinement_flags_posn
_atom_site_refinement_flags_adp
_atom_site_refinement_flags_occupancy
_atom_site_disorder_assembly
_atom_site_disorder_group
C1 C 0.6657(2) 0.3637(2) 0.12382(13) 0.0218(6) Uani 1 1 d . . . . .
C2 C 0.7199(2) 0.3645(2) 0.07057(13) 0.0209(6) Uani 1 1 d . . . . .
C3 C 0.7133(2) 0.3079(2) 0.03266(14) 0.0238(6) Uani 1 1 d . . . . .
H3 H 0.6747 0.2677 0.0413 0.029 Uiso 1 1 calc R U . . .
C4 C 0.7626(3) 0.3098(3) -0.01743(14) 0.0283(7) Uani 1 1 d . . . . .
H4 H 0.7570 0.2715 -0.0431 0.034 Uiso 1 1 calc R U . . .
C5 C 0.8200(3) 0.3672(3) -0.03000(15) 0.0301(8) Uani 1 1 d . . . . .
H5 H 0.8538 0.3683 -0.0643 0.036 Uiso 1 1 calc R U . . .
C6 C 0.8282(3) 0.4233(3) 0.00734(15) 0.0275(7) Uani 1 1 d . . . . .
H6 H 0.8689 0.4617 -0.0012 0.033 Uiso 1 1 calc R U . . .
C7 C 0.7775(2) 0.4237(3) 0.05697(14) 0.0251(6) Uani 1 1 d . . . . .
H7 H 0.7817 0.4637 0.0818 0.030 Uiso 1 1 calc R U . . .
C8 C 0.7182(2) 0.3560(2) 0.17523(13) 0.0202(6) Uani 1 1 d . . . . .
C9 C 0.8277(2) 0.3305(2) 0.18089(14) 0.0225(6) Uani 1 1 d . . . . .
H9 H 0.8743 0.3114 0.1528 0.027 Uiso 1 1 calc R U . . .
C10 C 0.8524(2) 0.3385(2) 0.23327(14) 0.0246(7) Uani 1 1 d . . . . .
H10 H 0.9195 0.3268 0.2487 0.030 Uiso 1 1 calc R U . . .
C11 C 0.7594(2) 0.3678(2) 0.26129(13) 0.0203(6) Uani 1 1 d . . . . .
C12 C 0.7553(3) 0.3917(2) 0.31507(14) 0.0239(6) Uani 1 1 d . . . . .
C13 C 0.8488(3) 0.3965(2) 0.34213(14) 0.0250(7) Uani 1 1 d . . . . .
C14 C 0.8836(3) 0.3463(3) 0.39762(15) 0.0308(8) Uani 1 1 d . . . . .
H14 H 0.8482 0.3089 0.4176 0.037 Uiso 1 1 calc R U . . .
C15 C 0.9708(3) 0.3516(3) 0.42358(17) 0.0384(10) Uani 1 1 d . . . . .
H15 H 0.9949 0.3171 0.4610 0.046 Uiso 1 1 calc R U . . .
C16 C 1.0210(3) 0.4061(3) 0.39516(19) 0.0433(11) Uani 1 1 d . . . . .
H16 H 1.0790 0.4106 0.4134 0.052 Uiso 1 1 calc R U . . .
C17 C 0.9885(3) 0.4553(3) 0.33996(19) 0.0400(10) Uani 1 1 d . . . . .
H17 H 1.0250 0.4918 0.3202 0.048 Uiso 1 1 calc R U . . .
C18 C 0.9018(3) 0.4508(3) 0.31375(17) 0.0332(8) Uani 1 1 d . . . . .
H18 H 0.8787 0.4851 0.2762 0.040 Uiso 1 1 calc R U . . .
C19 C 0.6506(3) 0.4444(3) 0.39639(14) 0.0278(7) Uani 1 1 d . . . . .
H19 H 0.6981 0.4617 0.4159 0.033 Uiso 1 1 calc R U . . .
C20 C 0.5566(3) 0.4484(3) 0.41284(14) 0.0274(7) Uani 1 1 d . . . . .
H20 H 0.5277 0.4676 0.4463 0.033 Uiso 1 1 calc R U . . .
C21 C 0.5079(3) 0.4190(3) 0.37171(14) 0.0267(7) Uani 1 1 d . . . . .
C22 C 0.4111(3) 0.4119(3) 0.37329(14) 0.0256(7) Uani 1 1 d . . . . .
C23 C 0.3544(3) 0.4238(3) 0.42506(13) 0.0265(7) Uani 1 1 d . . . . .
C24 C 0.3975(3) 0.3629(3) 0.47693(15) 0.0334(8) Uani 1 1 d . . . . .
H24 H 0.4648 0.3166 0.4791 0.040 Uiso 1 1 calc R U . . .
C25 C 0.3426(3) 0.3698(3) 0.52539(16) 0.0391(9) Uani 1 1 d . . . . .
H25 H 0.3722 0.3282 0.5604 0.047 Uiso 1 1 calc R U . . .
C26 C 0.2442(3) 0.4381(3) 0.52227(17) 0.0407(10) Uani 1 1 d . . . . .
H26 H 0.2057 0.4421 0.5549 0.049 Uiso 1 1 calc R U . . .
C27 C 0.2026(3) 0.4999(3) 0.47152(17) 0.0379(9) Uani 1 1 d . . . . .
H27 H 0.1360 0.5473 0.4698 0.045 Uiso 1 1 calc R U . . .
C28 C 0.2567(3) 0.4936(3) 0.42327(16) 0.0327(8) Uani 1 1 d . . . . .
H28 H 0.2273 0.5369 0.3888 0.039 Uiso 1 1 calc R U . . .
C29 C 0.3654(2) 0.3947(2) 0.32676(13) 0.0223(6) Uani 1 1 d . . . . .
C30 C 0.2697(2) 0.3787(3) 0.32929(14) 0.0247(6) Uani 1 1 d . . . . .
H30 H 0.2333 0.3710 0.3621 0.030 Uiso 1 1 calc R U . . .
C31 C 0.2415(2) 0.3767(2) 0.27613(14) 0.0228(6) Uani 1 1 d . . . . .
H31 H 0.1810 0.3678 0.2647 0.027 Uiso 1 1 calc R U . . .
C32 C 0.3191(2) 0.3903(2) 0.23998(13) 0.0198(6) Uani 1 1 d . . . . .
C33 C 0.3076(2) 0.4010(2) 0.18069(13) 0.0211(6) Uani 1 1 d . . . . .
C34 C 0.2026(3) 0.4270(3) 0.15453(13) 0.0241(6) Uani 1 1 d . . . . .
C35 C 0.1821(3) 0.3801(3) 0.11416(15) 0.0294(7) Uani 1 1 d . . . . .
H35 H 0.2356 0.3286 0.1037 0.035 Uiso 1 1 calc R U . . .
C36 C 0.0826(3) 0.4094(3) 0.08947(17) 0.0379(9) Uani 1 1 d . . . . .
H36 H 0.0683 0.3779 0.0620 0.045 Uiso 1 1 calc R U . . .
C37 C 0.0040(3) 0.4848(3) 0.10488(18) 0.0402(10) Uani 1 1 d . . . . .
H37 H -0.0638 0.5042 0.0879 0.048 Uiso 1 1 calc R U . . .
C38 C 0.0237(3) 0.5312(3) 0.14448(18) 0.0354(8) Uani 1 1 d . . . . .
H38 H -0.0300 0.5827 0.1549 0.043 Uiso 1 1 calc R U . . .
C39 C 0.1228(2) 0.5023(3) 0.16912(15) 0.0274(7) Uani 1 1 d . . . . .
H39 H 0.1365 0.5344 0.1965 0.033 Uiso 1 1 calc R U . . .
C40 C 0.3895(3) 0.3935(3) 0.14739(14) 0.0266(7) Uani 1 1 d . . . . .
C41 C 0.3945(2) 0.4133(2) 0.08772(13) 0.0234(6) Uani 1 1 d . . . . .
H41 H 0.3367 0.4324 0.0614 0.028 Uiso 1 1 calc R U . . .
C42 C 0.4920(2) 0.4020(3) 0.07235(14) 0.0241(6) Uani 1 1 d . . . . .
H42 H 0.5099 0.4120 0.0342 0.029 Uiso 1 1 calc R U . . .
C43 C 0.5629(3) 0.3736(3) 0.12001(14) 0.0270(7) Uani 1 1 d . . . . .
N1 N 0.67601(19) 0.3761(2) 0.22646(11) 0.0200(5) Uani 1 1 d . . . . .
N3 N 0.39822(19) 0.3989(2) 0.27197(10) 0.0214(5) Uani 1 1 d . . . . .
Ni1 Ni 0.53859(3) 0.38632(3) 0.25164(2) 0.01974(9) Uani 1 1 d . . . . .
C44 C 0.3162(2) 0.1400(2) 0.38754(13) 0.0222(6) Uani 1 1 d . . . . .
C45 C 0.2648(2) 0.1349(3) 0.44150(13) 0.0243(6) Uani 1 1 d . . . . .
C46 C 0.2652(3) 0.1944(3) 0.47815(15) 0.0318(8) Uani 1 1 d . . . . .
H46 H 0.3003 0.2375 0.4694 0.038 Uiso 1 1 calc R U . . .
C47 C 0.2143(3) 0.1909(4) 0.52758(16) 0.0432(11) Uani 1 1 d . . . . .
H47 H 0.2155 0.2311 0.5529 0.052 Uiso 1 1 calc R U . . .
C48 C 0.1615(3) 0.1291(4) 0.54015(17) 0.0437(11) Uani 1 1 d . . . . .
H48 H 0.1250 0.1281 0.5735 0.052 Uiso 1 1 calc R U . . .
C49 C 0.1621(3) 0.0690(3) 0.50401(16) 0.0375(9) Uani 1 1 d . . . . .
H49 H 0.1266 0.0261 0.5128 0.045 Uiso 1 1 calc R U . . .
C50 C 0.2145(3) 0.0709(3) 0.45492(15) 0.0284(7) Uani 1 1 d . . . . .
H50 H 0.2159 0.0285 0.4305 0.034 Uiso 1 1 calc R U . . .
C51 C 0.2589(2) 0.1519(2) 0.33674(13) 0.0201(6) Uani 1 1 d . . . . .
C52 C 0.1488(2) 0.1765(2) 0.33508(13) 0.0200(6) Uani 1 1 d . . . . .
H52 H 0.1058 0.1929 0.3651 0.024 Uiso 1 1 calc R U . . .
C53 C 0.1181(2) 0.1719(2) 0.28291(13) 0.0204(6) Uani 1 1 d . . . . .
H53 H 0.0496 0.1845 0.2694 0.025 Uiso 1 1 calc R U . . .
C54 C 0.2083(2) 0.1446(2) 0.25151(13) 0.0185(6) Uani 1 1 d . . . . .
C55 C 0.2050(2) 0.1254(2) 0.19709(13) 0.0191(6) Uani 1 1 d . . . . .
C56 C 0.1105(2) 0.1175(2) 0.17378(13) 0.0216(6) Uani 1 1 d . . . . .
C57 C 0.0673(2) 0.0559(3) 0.20376(15) 0.0255(7) Uani 1 1 d . . . . .
H57 H 0.0952 0.0220 0.2408 0.031 Uiso 1 1 calc R U . . .
C58 C -0.0164(3) 0.0434(3) 0.17991(16) 0.0312(8) Uani 1 1 d . . . . .
H58 H -0.0456 0.0010 0.2005 0.037 Uiso 1 1 calc R U . . .
C59 C -0.0570(3) 0.0931(3) 0.12576(16) 0.0341(9) Uani 1 1 d . . . . .
H59 H -0.1128 0.0831 0.1089 0.041 Uiso 1 1 calc R U . . .
C60 C -0.0170(3) 0.1568(3) 0.09617(15) 0.0325(8) Uani 1 1 d . . . . .
H60 H -0.0466 0.1919 0.0596 0.039 Uiso 1 1 calc R U . . .
C61 C 0.0667(3) 0.1695(3) 0.11995(14) 0.0265(7) Uani 1 1 d . . . . .
H61 H 0.0942 0.2135 0.0997 0.032 Uiso 1 1 calc R U . . .
C62 C 0.2898(3) 0.1105(3) 0.16423(14) 0.0255(7) Uani 1 1 d . . . . .
C63 C 0.2983(2) 0.0819(2) 0.11030(13) 0.0224(6) Uani 1 1 d . . . . .
H63 H 0.2475 0.0682 0.0911 0.027 Uiso 1 1 calc R U . . .
C64 C 0.3916(2) 0.0777(2) 0.09149(13) 0.0225(6) Uani 1 1 d . . . . .
H64 H 0.4167 0.0613 0.0567 0.027 Uiso 1 1 calc R U . . .
C65 C 0.4453(2) 0.1022(3) 0.13283(15) 0.0261(7) Uani 1 1 d . . . . .
C66 C 0.5436(2) 0.1060(2) 0.12965(13) 0.0222(6) Uani 1 1 d . . . . .
C67 C 0.5968(2) 0.0946(2) 0.07642(13) 0.0234(6) Uani 1 1 d . . . . .
C68 C 0.5532(3) 0.1555(3) 0.02511(14) 0.0287(7) Uani 1 1 d . . . . .
H68 H 0.4866 0.2029 0.0234 0.034 Uiso 1 1 calc R U . . .
C69 C 0.6067(3) 0.1473(3) -0.02363(14) 0.0333(8) Uani 1 1 d . . . . .
H69 H 0.5765 0.1888 -0.0586 0.040 Uiso 1 1 calc R U . . .
C70 C 0.7047(3) 0.0781(3) -0.02139(15) 0.0352(9) Uani 1 1 d . . . . .
H70 H 0.7417 0.0733 -0.0546 0.042 Uiso 1 1 calc R U . . .
C71 C 0.7473(3) 0.0172(3) 0.02890(16) 0.0346(8) Uani 1 1 d . . . . .
H71 H 0.8138 -0.0302 0.0304 0.041 Uiso 1 1 calc R U . . .
C72 C 0.6939(3) 0.0243(3) 0.07787(15) 0.0283(7) Uani 1 1 d . . . . .
H72 H 0.7238 -0.0188 0.1124 0.034 Uiso 1 1 calc R U . . .
C73 C 0.5944(2) 0.1195(2) 0.17490(14) 0.0237(6) Uani 1 1 d . . . . .
C74 C 0.6903(2) 0.1339(3) 0.17054(14) 0.0237(6) Uani 1 1 d . . . . .
H74 H 0.7241 0.1421 0.1367 0.028 Uiso 1 1 calc R U . . .
C75 C 0.7242(2) 0.1340(2) 0.22259(14) 0.0229(6) Uani 1 1 d . . . . .
H75 H 0.7860 0.1423 0.2323 0.027 Uiso 1 1 calc R U . . .
C76 C 0.6501(2) 0.1192(2) 0.26087(13) 0.0208(6) Uani 1 1 d . . . . .
C77 C 0.6678(2) 0.1068(2) 0.31959(13) 0.0206(6) Uani 1 1 d . . . . .
C78 C 0.7756(2) 0.0823(2) 0.34185(13) 0.0229(6) Uani 1 1 d . . . . .
C79 C 0.8543(2) 0.0073(3) 0.32469(14) 0.0256(7) Uani 1 1 d . . . . .
H79 H 0.8375 -0.0280 0.3004 0.031 Uiso 1 1 calc R U . . .
C80 C 0.9561(3) -0.0154(3) 0.34307(16) 0.0313(8) Uani 1 1 d . . . . .
H80 H 1.0088 -0.0658 0.3311 0.038 Uiso 1 1 calc R U . . .
C81 C 0.9810(3) 0.0354(3) 0.37879(16) 0.0347(8) Uani 1 1 d . . . . .
H81 H 1.0507 0.0198 0.3914 0.042 Uiso 1 1 calc R U . . .
C82 C 0.9048(3) 0.1082(3) 0.39599(17) 0.0374(9) Uani 1 1 d . . . . .
H82 H 0.9226 0.1431 0.4203 0.045 Uiso 1 1 calc R U . . .
C83 C 0.8009(3) 0.1324(3) 0.37839(16) 0.0331(8) Uani 1 1 d . . . . .
H83 H 0.7488 0.1822 0.3912 0.040 Uiso 1 1 calc R U . . .
C84 C 0.5901(3) 0.1139(3) 0.35611(13) 0.0278(7) Uani 1 1 d . . . . .
C85 C 0.5895(2) 0.0937(3) 0.41577(14) 0.0261(7) Uani 1 1 d . . . . .
H85 H 0.6494 0.0747 0.4406 0.031 Uiso 1 1 calc R U . . .
C86 C 0.4938(2) 0.1043(3) 0.43414(13) 0.0250(7) Uani 1 1 d . . . . .
H86 H 0.4796 0.0940 0.4729 0.030 Uiso 1 1 calc R U . . .
C87 C 0.4185(3) 0.1326(3) 0.38858(15) 0.0291(7) Uani 1 1 d . . . . .
N4 N 0.29480(19) 0.13588(19) 0.28403(10) 0.0181(5) Uani 1 1 d . . . . .
N5 N 0.3851(3) 0.1151(4) 0.18049(18) 0.0177(8) Uani 0.716(3) 1 d . . P A 1
N6 N 0.56715(19) 0.1141(2) 0.23089(11) 0.0212(5) Uani 1 1 d . . . . .
S2 S 0.46647(9) 0.16842(10) 0.32682(5) 0.0173(3) Uani 0.716(3) 1 d . . P A 1
Ni2 Ni 0.42918(3) 0.12592(3) 0.25515(2) 0.01766(9) Uani 1 1 d . . . . .
C88 C 0.4390(3) 0.6293(3) 0.20589(18) 0.0333(8) Uani 1 1 d . . . . .
C89 C 0.3399(3) 0.6310(3) 0.1885(2) 0.0422(10) Uani 1 1 d . . . . .
C90 C 0.5213(3) 0.6187(3) 0.17155(16) 0.0321(8) Uani 1 1 d . . . . .
C91 C 0.5217(3) 0.6104(3) 0.11317(18) 0.0390(9) Uani 1 1 d . . . . .
C92 C 0.6039(2) 0.6212(3) 0.20420(15) 0.0261(7) Uani 1 1 d . . . . .
C93 C 0.7025(3) 0.6121(3) 0.18542(15) 0.0335(8) Uani 1 1 d . . . . .
C94 C 0.5726(3) 0.6333(2) 0.25836(15) 0.0275(7) Uani 1 1 d . . . . .
C95 C 0.6351(3) 0.6417(3) 0.30272(15) 0.0319(8) Uani 1 1 d . . . . .
C96 C 0.4703(3) 0.6374(3) 0.25996(17) 0.0330(8) Uani 1 1 d . . . . .
C97 C 0.4083(3) 0.6503(3) 0.3066(2) 0.0442(10) Uani 1 1 d . . . . .
N7 N 0.2605(3) 0.6332(3) 0.1737(2) 0.0588(12) Uani 1 1 d . . . . .
N8 N 0.5221(3) 0.6037(3) 0.06687(16) 0.0492(10) Uani 1 1 d . . . . .
N9 N 0.7829(3) 0.6042(4) 0.17101(18) 0.0605(12) Uani 1 1 d . . . . .
N10 N 0.6857(3) 0.6506(3) 0.33663(14) 0.0458(9) Uani 1 1 d . . . . .
N11 N 0.3587(4) 0.6599(3) 0.3448(2) 0.0670(13) Uani 1 1 d . . . . .
C98 C 0.4040(2) -0.1194(2) 0.22863(14) 0.0238(6) Uani 1 1 d . . . . .
C99 C 0.3267(3) -0.1258(2) 0.19270(14) 0.0255(7) Uani 1 1 d . . . . .
C100 C 0.3942(2) -0.1086(2) 0.28560(14) 0.0249(6) Uani 1 1 d . . . . .
C101 C 0.3034(3) -0.0949(3) 0.31541(14) 0.0278(7) Uani 1 1 d . . . . .
C102 C 0.4886(3) -0.1089(3) 0.30659(17) 0.0309(8) Uani 1 1 d . . . . .
C103 C 0.5102(3) -0.1055(3) 0.36412(19) 0.0399(9) Uani 1 1 d . . . . .
C104 C 0.5561(3) -0.1191(3) 0.26299(17) 0.0308(8) Uani 1 1 d . . . . .
C105 C 0.6595(3) -0.1228(3) 0.2651(2) 0.0381(9) Uani 1 1 d . . . . .
C106 C 0.5044(3) -0.1257(2) 0.21438(16) 0.0277(7) Uani 1 1 d . . . . .
C107 C 0.5470(3) -0.1391(3) 0.16142(18) 0.0327(8) Uani 1 1 d . . . . .
N12 N 0.2641(2) -0.1319(3) 0.16451(14) 0.0348(7) Uani 1 1 d . . . . .
N13 N 0.2304(3) -0.0822(3) 0.33928(14) 0.0388(8) Uani 1 1 d . . . . .
N14 N 0.5253(3) -0.1041(3) 0.41092(18) 0.0582(12) Uani 1 1 d . . . . .
N15 N 0.7420(3) -0.1240(3) 0.2655(2) 0.0576(12) Uani 1 1 d . . . . .
N16 N 0.5836(3) -0.1500(3) 0.11945(17) 0.0454(9) Uani 1 1 d . . . . .
C109 C 0.7773(3) -0.2429(3) 0.05041(17) 0.0351(8) Uani 1 1 d . . . . .
H87 H 0.7303 -0.1760 0.0390 0.042 Uiso 1 1 calc R U . . .
H88 H 0.7833 -0.2598 0.0923 0.042 Uiso 1 1 calc R U . . .
Cl2 Cl 0.72476(8) -0.31656(8) 0.02328(5) 0.0412(2) Uani 1 1 d . . . . .
Cl3 Cl 0.89879(8) -0.25417(9) 0.02576(4) 0.0424(2) Uani 1 1 d . . . . .
C110 C 0.2438(4) 0.7454(4) 0.4510(2) 0.0479(11) Uani 1 1 d . . . . .
H89 H 0.2546 0.7580 0.4101 0.057 Uiso 0.74(3) 1 calc R U P B 3
H90 H 0.2679 0.6758 0.4646 0.057 Uiso 0.74(3) 1 calc R U P B 3
H91 H 0.2669 0.6767 0.4675 0.057 Uiso 0.26(3) 1 calc R U P B 4
H92 H 0.2488 0.7524 0.4095 0.057 Uiso 0.26(3) 1 calc R U P B 4
Cl4 Cl 0.1136(4) 0.7947(4) 0.4608(2) 0.0700(14) Uani 0.74(3) 1 d . . P B 3
Cl5 Cl 0.3173(2) 0.7931(2) 0.4883(2) 0.0513(13) Uani 0.74(3) 1 d . . P B 3
C111 C 0.0508(3) 0.8238(4) 0.1299(2) 0.0507(12) Uani 1 1 d . . . . .
H93 H 0.0882 0.7559 0.1295 0.061 Uiso 1 1 calc R U . . .
H94 H 0.0906 0.8433 0.1560 0.061 Uiso 1 1 calc R U . . .
Cl6 Cl -0.07171(8) 0.83835(9) 0.15533(5) 0.0472(3) Uani 1 1 d . . . . .
Cl7 Cl 0.04179(8) 0.89208(9) 0.06070(5) 0.0472(3) Uani 1 1 d . . . . .
C112 C 0.6667(3) 0.4098(3) 0.34470(14) 0.0271(7) Uani 1 1 d . . . . .
S3 S 0.3713(3) 0.1601(3) 0.17553(13) 0.0211(8) Uani 0.284(3) 1 d . . P A 2
N17 N 0.4790(8) 0.1197(10) 0.3366(4) 0.020(2) Uani 0.284(3) 1 d . . P A 2
N18 N 0.4964(8) 0.3913(8) 0.1673(4) 0.0169(17) Uani 0.284(3) 1 d . . P A 2
S1 S 0.50949(8) 0.34008(10) 0.18053(5) 0.0174(3) Uani 0.716(3) 1 d . . P A 1
N2 N 0.5732(3) 0.4033(3) 0.32681(18) 0.0186(8) Uani 0.716(3) 1 d . . P A 1
S4 S 0.5892(3) 0.3555(3) 0.33045(14) 0.0265(9) Uani 0.284(3) 1 d . . P A 2
Cl9 Cl 0.1108(9) 0.7998(12) 0.4648(5) 0.076(5) Uani 0.26(3) 1 d . . P B 4
Cl10 Cl 0.3193(15) 0.7869(17) 0.4751(13) 0.133(8) Uani 0.26(3) 1 d . . P B 4
Cl1 Cl 0.9601(5) -0.3152(5) 0.3766(3) 0.0833(15) Uani 0.646(13) 1 d . . P C 5
C108 C 0.9624(11) -0.2880(11) 0.3014(6) 0.077(4) Uani 0.646(13) 1 d . . P C 5
H95 H 0.9161 -0.3133 0.2840 0.092 Uiso 0.646(13) 1 calc R U P C 5
H96 H 0.9357 -0.2182 0.2884 0.092 Uiso 0.646(13) 1 calc R U P C 5
Cl13 Cl 1.0858(3) -0.33530(19) 0.27805(13) 0.0723(13) Uani 0.646(13) 1 d . . P C 5
Cl8 Cl 1.0999(7) -0.286(3) 0.2931(6) 0.304(15) Uani 0.354(13) 1 d . . P C 6
Cl12 Cl 0.9839(12) -0.3002(11) 0.3706(4) 0.113(5) Uani 0.354(13) 1 d . . P C 6
C113 C 0.993(3) -0.287(4) 0.309(2) 0.23(3) Uani 0.354(13) 1 d . . P C 6
H97 H 0.9392 -0.2264 0.2900 0.273 Uiso 0.354(13) 1 calc R U P C 6
H98 H 0.9805 -0.3391 0.2947 0.273 Uiso 0.354(13) 1 calc R U P C 6

loop_
_atom_site_aniso_label
_atom_site_aniso_U_11
_atom_site_aniso_U_22
_atom_site_aniso_U_33
_atom_site_aniso_U_23
_atom_site_aniso_U_13
_atom_site_aniso_U_12
C1 0.0197(14) 0.0265(16) 0.0202(14) -0.0019(12) 0.0016(11) -0.0110(12)
C2 0.0171(13) 0.0250(15) 0.0205(14) -0.0013(12) 0.0016(11) -0.0091(12)
C3 0.0200(14) 0.0262(16) 0.0253(15) -0.0041(13) 0.0009(12) -0.0090(13)
C4 0.0221(15) 0.0359(19) 0.0226(15) -0.0085(14) 0.0011(12) -0.0041(14)
C5 0.0215(15) 0.042(2) 0.0221(15) -0.0029(15) 0.0040(12) -0.0080(15)
C6 0.0218(15) 0.0314(18) 0.0272(16) 0.0033(14) 0.0011(13) -0.0117(14)
C7 0.0218(15) 0.0287(17) 0.0260(16) -0.0026(13) 0.0013(12) -0.0121(13)
C8 0.0178(13) 0.0209(14) 0.0214(14) -0.0051(12) 0.0026(11) -0.0062(11)
C9 0.0159(13) 0.0239(15) 0.0257(15) -0.0053(13) 0.0026(11) -0.0045(12)
C10 0.0144(13) 0.0254(16) 0.0314(17) -0.0053(13) -0.0031(12) -0.0040(12)
C11 0.0197(14) 0.0197(14) 0.0217(14) -0.0008(11) -0.0023(11) -0.0092(12)
C12 0.0269(16) 0.0215(15) 0.0231(15) -0.0022(12) -0.0022(12) -0.0096(13)
C13 0.0221(15) 0.0250(16) 0.0287(16) -0.0082(13) -0.0004(13) -0.0081(13)
C14 0.0288(17) 0.037(2) 0.0247(16) -0.0102(15) -0.0042(13) -0.0075(15)
C15 0.0245(17) 0.058(3) 0.0318(19) -0.0192(19) -0.0048(14) -0.0079(17)
C16 0.0272(19) 0.058(3) 0.050(2) -0.031(2) -0.0032(17) -0.0116(19)
C17 0.0259(18) 0.049(2) 0.057(3) -0.023(2) 0.0062(17) -0.0209(18)
C18 0.0291(18) 0.0330(19) 0.041(2) -0.0110(16) -0.0034(15) -0.0131(15)
C19 0.0283(17) 0.0355(19) 0.0255(16) -0.0102(14) -0.0002(13) -0.0166(15)
C20 0.0299(17) 0.0344(18) 0.0243(16) -0.0111(14) 0.0040(13) -0.0167(15)
C21 0.0241(15) 0.0302(17) 0.0276(16) -0.0131(14) 0.0005(13) -0.0084(14)
C22 0.0237(15) 0.0291(17) 0.0236(15) -0.0056(13) 0.0015(12) -0.0091(14)
C23 0.0316(17) 0.0355(18) 0.0178(14) -0.0089(13) 0.0031(13) -0.0166(15)
C24 0.039(2) 0.041(2) 0.0241(16) -0.0076(15) -0.0024(15) -0.0178(17)
C25 0.056(3) 0.052(3) 0.0223(17) -0.0117(17) 0.0068(17) -0.033(2)
C26 0.051(2) 0.060(3) 0.0315(19) -0.027(2) 0.0154(17) -0.036(2)
C27 0.036(2) 0.050(2) 0.037(2) -0.0259(19) 0.0134(16) -0.0175(19)
C28 0.0352(19) 0.038(2) 0.0273(17) -0.0118(16) 0.0064(15) -0.0135(17)
C29 0.0219(14) 0.0268(16) 0.0181(14) -0.0028(12) 0.0017(11) -0.0095(13)
C30 0.0217(15) 0.0345(18) 0.0211(15) -0.0061(13) 0.0063(12) -0.0139(14)
C31 0.0197(14) 0.0283(16) 0.0232(15) -0.0055(13) 0.0044(12) -0.0117(13)
C32 0.0151(13) 0.0199(14) 0.0246(15) -0.0049(12) 0.0021(11) -0.0061(11)
C33 0.0188(13) 0.0212(14) 0.0203(14) -0.0032(12) -0.0006(11) -0.0041(12)
C34 0.0234(15) 0.0304(17) 0.0195(14) -0.0007(13) -0.0011(12) -0.0131(14)
C35 0.0342(18) 0.0341(19) 0.0245(16) -0.0021(14) -0.0038(14) -0.0196(16)
C36 0.046(2) 0.045(2) 0.0309(19) 0.0004(17) -0.0087(17) -0.031(2)
C37 0.0276(18) 0.054(3) 0.040(2) 0.0062(19) -0.0077(16) -0.0230(19)
C38 0.0228(16) 0.037(2) 0.045(2) 0.0014(17) 0.0020(15) -0.0134(15)
C39 0.0198(15) 0.0310(18) 0.0306(17) -0.0020(14) 0.0018(13) -0.0104(14)
C40 0.0210(15) 0.0301(17) 0.0197(14) -0.0050(13) -0.0015(12) 0.0016(13)
C41 0.0167(13) 0.0302(17) 0.0207(14) -0.0057(13) -0.0020(11) -0.0051(12)
C42 0.0188(14) 0.0319(17) 0.0221(15) -0.0069(13) 0.0026(12) -0.0089(13)
C43 0.0242(15) 0.0382(19) 0.0197(15) 0.0003(14) 0.0005(12) -0.0156(15)
N1 0.0156(11) 0.0262(13) 0.0190(12) -0.0045(10) 0.0012(9) -0.0083(10)
N3 0.0160(11) 0.0372(15) 0.0144(11) -0.0068(11) 0.0009(9) -0.0128(11)
Ni1 0.01440(17) 0.01930(19) 0.0253(2) -0.00303(16) 0.00172(15) -0.00656(15)
C44 0.0199(14) 0.0268(16) 0.0193(14) -0.0001(12) -0.0006(11) -0.0100(13)
C45 0.0189(14) 0.0335(18) 0.0200(14) -0.0011(13) -0.0008(11) -0.0108(13)
C46 0.0274(17) 0.044(2) 0.0277(17) -0.0115(16) 0.0023(14) -0.0152(16)
C47 0.0297(19) 0.068(3) 0.0273(18) -0.017(2) 0.0029(15) -0.008(2)
C48 0.0288(19) 0.065(3) 0.0267(18) -0.0010(19) 0.0048(15) -0.008(2)
C49 0.0258(17) 0.045(2) 0.0330(19) 0.0115(17) 0.0013(15) -0.0117(17)
C50 0.0232(15) 0.0340(18) 0.0265(16) 0.0035(14) 0.0017(13) -0.0133(14)
C51 0.0177(13) 0.0220(14) 0.0184(13) 0.0009(11) 0.0003(11) -0.0068(12)
C52 0.0154(13) 0.0230(15) 0.0202(14) -0.0033(12) 0.0014(11) -0.0056(11)
C53 0.0140(12) 0.0246(15) 0.0217(14) -0.0045(12) 0.0019(11) -0.0058(11)
C54 0.0145(12) 0.0202(14) 0.0203(13) -0.0040(11) 0.0018(10) -0.0055(11)
C55 0.0181(13) 0.0184(13) 0.0199(13) -0.0021(11) 0.0024(11) -0.0064(11)
C56 0.0195(14) 0.0239(15) 0.0203(14) -0.0056(12) 0.0003(11) -0.0057(12)
C57 0.0207(14) 0.0302(17) 0.0282(16) -0.0108(14) 0.0059(12) -0.0098(13)
C58 0.0248(16) 0.041(2) 0.0364(19) -0.0173(17) 0.0109(14) -0.0177(16)
C59 0.0181(15) 0.050(2) 0.039(2) -0.0241(19) 0.0053(14) -0.0105(16)
C60 0.0195(15) 0.047(2) 0.0267(17) -0.0142(16) -0.0007(13) -0.0037(15)
C61 0.0220(15) 0.0309(17) 0.0225(15) -0.0053(13) 0.0009(12) -0.0048(13)
C62 0.0273(16) 0.0321(17) 0.0242(15) -0.0092(14) 0.0062(13) -0.0176(14)
C63 0.0202(14) 0.0306(17) 0.0198(14) -0.0075(13) 0.0011(11) -0.0119(13)
C64 0.0197(14) 0.0289(16) 0.0191(14) -0.0046(12) 0.0025(11) -0.0090(13)
C65 0.0171(14) 0.0296(17) 0.0300(17) -0.0123(14) -0.0001(12) -0.0034(13)
C66 0.0174(13) 0.0263(16) 0.0229(15) -0.0028(12) 0.0012(11) -0.0091(12)
C67 0.0235(15) 0.0292(16) 0.0178(14) -0.0019(12) -0.0007(12) -0.0112(13)
C68 0.0340(18) 0.0332(18) 0.0211(15) -0.0016(13) -0.0014(13) -0.0167(15)
C69 0.049(2) 0.040(2) 0.0178(15) 0.0005(14) -0.0041(15) -0.0268(19)
C70 0.053(2) 0.046(2) 0.0244(17) -0.0187(16) 0.0141(16) -0.033(2)
C71 0.0342(19) 0.042(2) 0.0357(19) -0.0190(17) 0.0105(16) -0.0176(17)
C72 0.0281(17) 0.0332(18) 0.0227(15) -0.0043(14) 0.0039(13) -0.0107(15)
C73 0.0177(14) 0.0274(16) 0.0243(15) -0.0025(13) -0.0004(12) -0.0077(13)
C74 0.0147(13) 0.0339(18) 0.0208(14) -0.0007(13) 0.0027(11) -0.0093(13)
C75 0.0173(13) 0.0263(16) 0.0249(15) -0.0011(13) 0.0013(12) -0.0099(12)
C76 0.0175(13) 0.0221(15) 0.0234(15) -0.0026(12) 0.0014(11) -0.0087(12)
C77 0.0173(13) 0.0209(14) 0.0213(14) -0.0015(12) 0.0029(11) -0.0053(12)
C78 0.0236(15) 0.0255(16) 0.0195(14) 0.0011(12) -0.0014(12) -0.0115(13)
C79 0.0200(14) 0.0296(17) 0.0241(15) 0.0004(13) -0.0006(12) -0.0081(13)
C80 0.0203(15) 0.037(2) 0.0334(18) 0.0002(16) 0.0006(14) -0.0107(15)
C81 0.0267(17) 0.048(2) 0.0319(19) 0.0046(17) -0.0042(14) -0.0226(17)
C82 0.042(2) 0.044(2) 0.0339(19) -0.0032(17) -0.0098(17) -0.0273(19)
C83 0.039(2) 0.035(2) 0.0298(18) -0.0075(15) 0.0019(15) -0.0183(17)
C84 0.0215(15) 0.0362(19) 0.0162(14) 0.0024(13) -0.0004(12) -0.0028(14)
C85 0.0195(14) 0.0387(19) 0.0194(14) -0.0036(14) -0.0024(11) -0.0107(14)
C86 0.0225(15) 0.0367(19) 0.0150(13) -0.0003(13) 0.0002(11) -0.0123(14)
C87 0.0219(15) 0.042(2) 0.0234(16) 0.0035(15) -0.0023(13) -0.0171(15)
N4 0.0165(11) 0.0215(12) 0.0161(11) -0.0024(10) 0.0021(9) -0.0074(10)
N5 0.0192(19) 0.0119(18) 0.0191(19) 0.0021(16) -0.0054(14) -0.0047(17)
N6 0.0156(11) 0.0295(14) 0.0175(12) -0.0014(10) 0.0010(9) -0.0087(11)
S2 0.0149(5) 0.0222(6) 0.0153(5) -0.0024(5) 0.0017(4) -0.0080(5)
Ni2 0.01357(17) 0.01969(19) 0.02013(18) -0.00314(15) 0.00266(14) -0.00692(15)
C88 0.0276(17) 0.0226(16) 0.049(2) -0.0014(16) 0.0011(16) -0.0107(14)
C89 0.0296(19) 0.0284(19) 0.066(3) -0.0038(19) -0.0002(19) -0.0101(16)
C90 0.0306(18) 0.0250(17) 0.0363(19) -0.0043(15) -0.0012(15) -0.0057(15)
C91 0.039(2) 0.032(2) 0.042(2) -0.0085(17) -0.0049(18) -0.0070(17)
C92 0.0184(14) 0.0262(16) 0.0283(16) -0.0014(13) 0.0033(12) -0.0035(13)
C93 0.0271(17) 0.038(2) 0.0256(17) 0.0016(15) 0.0035(14) -0.0032(15)
C94 0.0303(17) 0.0231(16) 0.0263(16) -0.0015(13) 0.0076(14) -0.0077(14)
C95 0.043(2) 0.0258(17) 0.0246(16) -0.0006(14) 0.0100(15) -0.0123(16)
C96 0.0325(18) 0.0231(17) 0.039(2) -0.0028(15) 0.0126(16) -0.0068(15)
C97 0.040(2) 0.033(2) 0.054(3) -0.0020(19) 0.020(2) -0.0100(18)
N7 0.035(2) 0.038(2) 0.104(4) -0.009(2) -0.004(2) -0.0157(17)
N8 0.061(2) 0.045(2) 0.040(2) -0.0078(17) -0.0061(18) -0.017(2)
N9 0.0285(18) 0.079(3) 0.052(2) 0.009(2) 0.0099(17) -0.0038(19)
N10 0.066(3) 0.045(2) 0.0254(16) -0.0038(15) -0.0033(16) -0.021(2)
N11 0.069(3) 0.050(3) 0.077(3) -0.015(2) 0.041(3) -0.014(2)
C98 0.0211(14) 0.0237(15) 0.0269(16) -0.0031(13) -0.0003(12) -0.0094(13)
C99 0.0238(15) 0.0265(16) 0.0263(16) -0.0046(13) 0.0045(13) -0.0095(13)
C100 0.0210(14) 0.0197(15) 0.0290(16) -0.0002(13) -0.0046(13) -0.0039(12)
C101 0.0302(17) 0.0251(16) 0.0227(15) -0.0005(13) -0.0033(13) -0.0057(14)
C102 0.0239(16) 0.0267(17) 0.041(2) -0.0104(15) -0.0020(15) -0.0066(14)
C103 0.036(2) 0.037(2) 0.046(2) -0.0100(18) -0.0099(18) -0.0104(17)
C104 0.0228(16) 0.0225(16) 0.048(2) -0.0053(15) -0.0031(15) -0.0098(13)
C105 0.0273(18) 0.0265(18) 0.061(3) -0.0108(18) -0.0016(18) -0.0092(15)
C106 0.0221(15) 0.0226(16) 0.0382(19) -0.0048(14) 0.0036(14) -0.0085(13)
C107 0.0219(16) 0.0243(17) 0.052(2) -0.0101(16) 0.0070(16) -0.0068(14)
N12 0.0302(16) 0.0404(19) 0.0350(17) -0.0073(14) 0.0000(13) -0.0144(14)
N13 0.0357(18) 0.042(2) 0.0322(17) -0.0027(15) 0.0069(14) -0.0080(15)
N14 0.057(3) 0.059(3) 0.054(2) -0.018(2) -0.020(2) -0.011(2)
N15 0.0255(17) 0.042(2) 0.107(4) -0.024(2) -0.006(2) -0.0094(16)
N16 0.0330(18) 0.043(2) 0.060(2) -0.0176(19) 0.0184(17) -0.0105(16)
C109 0.0339(19) 0.033(2) 0.040(2) -0.0120(17) 0.0123(16) -0.0116(16)
Cl2 0.0347(5) 0.0412(5) 0.0513(6) -0.0124(5) 0.0035(4) -0.0165(4)
Cl3 0.0384(5) 0.0620(7) 0.0385(5) -0.0193(5) 0.0133(4) -0.0276(5)
C110 0.059(3) 0.047(3) 0.048(3) -0.016(2) 0.018(2) -0.027(2)
Cl4 0.051(2) 0.095(3) 0.046(2) 0.0235(19) -0.0069(16) -0.024(2)
Cl5 0.0450(15) 0.0510(19) 0.0578(16) -0.0143(10) -0.0089(13) -0.0156(10)
C111 0.030(2) 0.057(3) 0.058(3) -0.015(2) -0.0011(19) -0.005(2)
Cl6 0.0378(5) 0.0571(7) 0.0484(6) -0.0087(5) -0.0015(4) -0.0200(5)
Cl7 0.0353(5) 0.0525(7) 0.0590(7) -0.0239(6) 0.0119(5) -0.0158(5)
C112 0.0305(17) 0.0337(18) 0.0251(16) -0.0089(14) 0.0024(13) -0.0197(15)
S3 0.0183(14) 0.032(2) 0.0143(13) -0.0014(14) 0.0008(10) -0.0117(15)
N17 0.015(4) 0.030(6) 0.018(5) -0.003(5) 0.004(4) -0.010(5)
N18 0.022(5) 0.019(5) 0.014(4) 0.002(4) 0.005(3) -0.015(4)
S1 0.0143(5) 0.0215(7) 0.0171(5) -0.0039(5) 0.0010(4) -0.0072(4)
N2 0.0198(19) 0.0135(18) 0.0227(19) -0.0021(17) -0.0007(15) -0.0068(17)
S4 0.0206(15) 0.038(2) 0.0210(14) -0.0077(15) -0.0014(11) -0.0101(16)
Cl9 0.027(5) 0.135(11) 0.033(4) -0.024(6) 0.014(3) 0.015(5)
Cl10 0.126(12) 0.170(16) 0.097(10) 0.003(8) -0.068(8) -0.059(10)
Cl1 0.080(2) 0.094(3) 0.084(3) -0.051(3) 0.0337(18) -0.023(2)
C108 0.054(6) 0.068(7) 0.059(6) -0.021(6) -0.014(5) 0.041(5)
Cl13 0.0681(19) 0.057(2) 0.0583(16) 0.0027(10) 0.0152(13) 0.0111(11)
Cl8 0.050(4) 0.58(3) 0.134(9) 0.009(16) -0.005(5) 0.030(11)
Cl12 0.121(9) 0.152(9) 0.042(3) -0.006(4) -0.001(4) -0.028(6)
C113 0.12(4) 0.19(4) 0.21(5) 0.12(3) -0.02(3) 0.06(3)

loop_
_atom_type_symbol
_atom_type_description
_atom_type_scat_dispersion_real
_atom_type_scat_dispersion_imag
_atom_type_scat_source
C C 0.0033 0.0016 'International Tables Vol C Tables 4.2.6.8 and 6.1.1.4'
H H 0.0000 0.0000 'International Tables Vol C Tables 4.2.6.8 and 6.1.1.4'
Cl Cl 0.1484 0.1585 'International Tables Vol C Tables 4.2.6.8 and 6.1.1.4'
N N 0.0061 0.0033 'International Tables Vol C Tables 4.2.6.8 and 6.1.1.4'
S S 0.1246 0.1234 'International Tables Vol C Tables 4.2.6.8 and 6.1.1.4'
Ni Ni 0.3393 1.1124 'International Tables Vol C Tables 4.2.6.8 and 6.1.1.4'

loop_
_geom_angle_atom_site_label_1
_geom_angle_atom_site_label_2
_geom_angle_atom_site_label_3
_geom_angle
_geom_angle_site_symmetry_1
_geom_angle_site_symmetry_3
_geom_angle_publ_flag
C43 C1 C8 122.5(3) . . ?
C43 C1 C2 117.7(3) . . ?
C8 C1 C2 119.7(3) . . ?
C3 C2 C7 118.8(3) . . ?
C3 C2 C1 120.7(3) . . ?
C7 C2 C1 120.5(3) . . ?
C4 C3 C2 120.7(3) . . ?
C4 C3 H3 119.7 . . ?
C2 C3 H3 119.7 . . ?
C5 C4 C3 120.0(3) . . ?
C5 C4 H4 120.0 . . ?
C3 C4 H4 120.0 . . ?
C4 C5 C6 120.2(3) . . ?
C4 C5 H5 119.9 . . ?
C6 C5 H5 119.9 . . ?
C7 C6 C5 120.4(3) . . ?
C7 C6 H6 119.8 . . ?
C5 C6 H6 119.8 . . ?
C6 C7 C2 119.9(3) . . ?
C6 C7 H7 120.0 . . ?
C2 C7 H7 120.0 . . ?
C1 C8 N1 127.9(3) . . ?
C1 C8 C9 122.3(3) . . ?
N1 C8 C9 109.7(3) . . ?
C10 C9 C8 107.6(3) . . ?
C10 C9 H9 126.2 . . ?
C8 C9 H9 126.2 . . ?
C9 C10 C11 107.5(3) . . ?
C9 C10 H10 126.3 . . ?
C11 C10 H10 126.3 . . ?
N1 C11 C12 126.3(3) . . ?
N1 C11 C10 110.7(3) . . ?
C12 C11 C10 122.8(3) . . ?
C112 C12 C11 122.1(3) . . ?
C112 C12 C13 118.3(3) . . ?
C11 C12 C13 119.5(3) . . ?
C18 C13 C14 119.1(3) . . ?
C18 C13 C12 121.3(3) . . ?
C14 C13 C12 119.6(3) . . ?
C15 C14 C13 119.8(4) . . ?
C15 C14 H14 120.1 . . ?
C13 C14 H14 120.1 . . ?
C16 C15 C14 120.1(4) . . ?
C16 C15 H15 120.0 . . ?
C14 C15 H15 120.0 . . ?
C15 C16 C17 120.9(4) . . ?
C15 C16 H16 119.5 . . ?
C17 C16 H16 119.5 . . ?
C16 C17 C18 119.5(4) . . ?
C16 C17 H17 120.2 . . ?
C18 C17 H17 120.2 . . ?
C13 C18 C17 120.5(4) . . ?
C13 C18 H18 119.7 . . ?
C17 C18 H18 119.7 . . ?
C20 C19 C112 108.6(3) . . ?
C20 C19 H19 125.7 . . ?
C112 C19 H19 125.7 . . ?
C19 C20 C21 108.8(3) . . ?
C19 C20 H20 125.6 . . ?
C21 C20 H20 125.6 . . ?
C22 C21 N2 125.5(3) . . ?
C22 C21 C20 126.8(3) . . ?
N2 C21 C20 107.6(3) . . ?
C22 C21 S4 116.0(3) . . ?
C20 C21 S4 114.1(3) . . ?
C21 C22 C29 121.5(3) . . ?
C21 C22 C23 119.3(3) . . ?
C29 C22 C23 119.2(3) . . ?
C28 C23 C24 118.7(3) . . ?
C28 C23 C22 121.3(3) . . ?
C24 C23 C22 120.0(3) . . ?
C25 C24 C23 120.6(4) . . ?
C25 C24 H24 119.7 . . ?
C23 C24 H24 119.7 . . ?
C26 C25 C24 119.7(4) . . ?
C26 C25 H25 120.2 . . ?
C24 C25 H25 120.2 . . ?
C27 C26 C25 119.8(4) . . ?
C27 C26 H26 120.1 . . ?
C25 C26 H26 120.1 . . ?
C26 C27 C28 120.8(4) . . ?
C26 C27 H27 119.6 . . ?
C28 C27 H27 119.6 . . ?
C27 C28 C23 120.3(4) . . ?
C27 C28 H28 119.9 . . ?
C23 C28 H28 119.9 . . ?
N3 C29 C22 126.7(3) . . ?
N3 C29 C30 110.8(3) . . ?
C22 C29 C30 122.3(3) . . ?
C31 C30 C29 107.0(3) . . ?
C31 C30 H30 126.5 . . ?
C29 C30 H30 126.5 . . ?
C30 C31 C32 107.8(3) . . ?
C30 C31 H31 126.1 . . ?
C32 C31 H31 126.1 . . ?
N3 C32 C33 127.8(3) . . ?
N3 C32 C31 110.1(3) . . ?
C33 C32 C31 121.9(3) . . ?
C40 C33 C32 121.7(3) . . ?
C40 C33 C34 120.5(3) . . ?
C32 C33 C34 117.7(3) . . ?
C39 C34 C35 119.1(3) . . ?
C39 C34 C33 119.0(3) . . ?
C35 C34 C33 121.8(3) . . ?
C36 C35 C34 119.5(4) . . ?
C36 C35 H35 120.2 . . ?
C34 C35 H35 120.2 . . ?
C35 C36 C37 120.3(4) . . ?
C35 C36 H36 119.8 . . ?
C37 C36 H36 119.8 . . ?
C38 C37 C36 120.4(3) . . ?
C38 C37 H37 119.8 . . ?
C36 C37 H37 119.8 . . ?
C37 C38 C39 119.4(4) . . ?
C37 C38 H38 120.3 . . ?
C39 C38 H38 120.3 . . ?
C38 C39 C34 121.2(3) . . ?
C38 C39 H39 119.4 . . ?
C34 C39 H39 119.4 . . ?
C33 C40 C41 131.7(3) . . ?
C33 C40 N18 125.4(4) . . ?
C41 C40 N18 100.6(4) . . ?
C33 C40 S1 117.1(2) . . ?
C41 C40 S1 110.8(2) . . ?
C42 C41 C40 112.4(3) . . ?
C42 C41 H41 123.8 . . ?
C40 C41 H41 123.8 . . ?
C41 C42 C43 111.9(3) . . ?
C41 C42 H42 124.1 . . ?
C43 C42 H42 124.1 . . ?
C1 C43 C42 130.6(3) . . ?
C1 C43 N18 122.6(4) . . ?
C42 C43 N18 103.3(5) . . ?
C1 C43 S1 118.2(3) . . ?
C42 C43 S1 111.0(2) . . ?
C11 N1 C8 104.5(2) . . ?
C11 N1 Ni1 125.2(2) . . ?
C8 N1 Ni1 129.1(2) . . ?
C29 N3 C32 104.3(2) . . ?
C29 N3 Ni1 125.1(2) . . ?
C32 N3 Ni1 128.9(2) . . ?
S4 Ni1 N3 92.24(12) . . ?
N2 Ni1 N3 91.12(14) . . ?
S4 Ni1 N1 91.21(12) . . ?
N2 Ni1 N1 92.06(14) . . ?
N3 Ni1 N1 176.55(10) . . ?
N2 Ni1 S1 168.39(14) . . ?
N3 Ni1 S1 87.69(8) . . ?
N1 Ni1 S1 89.47(8) . . ?
S4 Ni1 N18 168.9(3) . . ?
N3 Ni1 N18 89.7(3) . . ?
N1 Ni1 N18 86.9(3) . . ?
C87 C44 C51 122.1(3) . . ?
C87 C44 C45 119.4(3) . . ?
C51 C44 C45 118.4(3) . . ?
C46 C45 C50 119.8(3) . . ?
C46 C45 C44 120.6(3) . . ?
C50 C45 C44 119.6(3) . . ?
C45 C46 C47 120.0(4) . . ?
C45 C46 H46 120.0 . . ?
C47 C46 H46 120.0 . . ?
C46 C47 C48 120.2(4) . . ?
C46 C47 H47 119.9 . . ?
C48 C47 H47 119.9 . . ?
C49 C48 C47 119.8(4) . . ?
C49 C48 H48 120.1 . . ?
C47 C48 H48 120.1 . . ?
C48 C49 C50 120.3(4) . . ?
C48 C49 H49 119.8 . . ?
C50 C49 H49 119.8 . . ?
C49 C50 C45 119.9(4) . . ?
C49 C50 H50 120.1 . . ?
C45 C50 H50 120.1 . . ?
N4 C51 C44 128.5(3) . . ?
N4 C51 C52 110.1(3) . . ?
C44 C51 C52 121.2(3) . . ?
C53 C52 C51 107.2(3) . . ?
C53 C52 H52 126.4 . . ?
C51 C52 H52 126.4 . . ?
C52 C53 C54 107.4(3) . . ?
C52 C53 H53 126.3 . . ?
C54 C53 H53 126.3 . . ?
N4 C54 C55 127.3(3) . . ?
N4 C54 C53 110.4(2) . . ?
C55 C54 C53 122.2(3) . . ?
C62 C55 C54 121.7(3) . . ?
C62 C55 C56 118.4(3) . . ?
C54 C55 C56 119.9(3) . . ?
C57 C56 C61 119.3(3) . . ?
C57 C56 C55 120.7(3) . . ?
C61 C56 C55 119.9(3) . . ?
C56 C57 C58 120.4(3) . . ?
C56 C57 H57 119.8 . . ?
C58 C57 H57 119.8 . . ?
C59 C58 C57 119.6(4) . . ?
C59 C58 H58 120.2 . . ?
C57 C58 H58 120.2 . . ?
C60 C59 C58 120.6(3) . . ?
C60 C59 H59 119.7 . . ?
C58 C59 H59 119.7 . . ?
C59 C60 C61 119.9(3) . . ?
C59 C60 H60 120.1 . . ?
C61 C60 H60 120.1 . . ?
C60 C61 C56 120.1(4) . . ?
C60 C61 H61 120.0 . . ?
C56 C61 H61 120.0 . . ?
C55 C62 N5 125.2(3) . . ?
C55 C62 C63 126.4(3) . . ?
N5 C62 C63 108.3(3) . . ?
C55 C62 S3 117.7(3) . . ?
C63 C62 S3 112.9(3) . . ?
C64 C63 C62 108.3(3) . . ?
C64 C63 H63 125.9 . . ?
C62 C63 H63 125.9 . . ?
C63 C64 C65 108.4(3) . . ?
C63 C64 H64 125.8 . . ?
C65 C64 H64 125.8 . . ?
C66 C65 N5 124.8(3) . . ?
C66 C65 C64 126.4(3) . . ?
N5 C65 C64 108.7(3) . . ?
C66 C65 S3 117.1(3) . . ?
C64 C65 S3 113.7(3) . . ?
C73 C66 C65 122.1(3) . . ?
C73 C66 C67 118.5(3) . . ?
C65 C66 C67 119.4(3) . . ?
C68 C67 C72 119.0(3) . . ?
C68 C67 C66 121.1(3) . . ?
C72 C67 C66 119.9(3) . . ?
C69 C68 C67 120.3(4) . . ?
C69 C68 H68 119.9 . . ?
C67 C68 H68 119.9 . . ?
C68 C69 C70 120.2(3) . . ?
C68 C69 H69 119.9 . . ?
C70 C69 H69 119.9 . . ?
C71 C70 C69 119.7(3) . . ?
C71 C70 H70 120.1 . . ?
C69 C70 H70 120.1 . . ?
C70 C71 C72 120.5(4) . . ?
C70 C71 H71 119.7 . . ?
C72 C71 H71 119.7 . . ?
C71 C72 C67 120.3(3) . . ?
C71 C72 H72 119.9 . . ?
C67 C72 H72 119.9 . . ?
C66 C73 N6 127.2(3) . . ?
C66 C73 C74 122.9(3) . . ?
N6 C73 C74 109.7(3) . . ?
C75 C74 C73 108.0(3) . . ?
C75 C74 H74 126.0 . . ?
C73 C74 H74 126.0 . . ?
C74 C75 C76 107.3(3) . . ?
C74 C75 H75 126.3 . . ?
C76 C75 H75 126.3 . . ?
N6 C76 C77 128.6(3) . . ?
N6 C76 C75 110.0(3) . . ?
C77 C76 C75 121.3(3) . . ?
C84 C77 C76 122.2(3) . . ?
C84 C77 C78 120.5(3) . . ?
C76 C77 C78 117.3(3) . . ?
C83 C78 C79 119.2(3) . . ?
C83 C78 C77 121.9(3) . . ?
C79 C78 C77 118.9(3) . . ?
C80 C79 C78 120.5(3) . . ?
C80 C79 H79 119.8 . . ?
C78 C79 H79 119.8 . . ?
C81 C80 C79 120.1(4) . . ?
C81 C80 H80 120.0 . . ?
C79 C80 H80 120.0 . . ?
C82 C81 C80 119.9(3) . . ?
C82 C81 H81 120.1 . . ?
C80 C81 H81 120.1 . . ?
C81 C82 C83 121.3(3) . . ?
C81 C82 H82 119.3 . . ?
C83 C82 H82 119.3 . . ?
C78 C83 C82 119.0(4) . . ?
C78 C83 H83 120.5 . . ?
C82 C83 H83 120.5 . . ?
C77 C84 C85 133.1(3) . . ?
C77 C84 N17 122.6(4) . . ?
C85 C84 N17 102.2(5) . . ?
C77 C84 S2 117.0(2) . . ?
C85 C84 S2 109.6(2) . . ?
C86 C85 C84 113.0(3) . . ?
C86 C85 H85 123.5 . . ?
C84 C85 H85 123.5 . . ?
C85 C86 C87 112.0(3) . . ?
C85 C86 H86 124.0 . . ?
C87 C86 H86 124.0 . . ?
C44 C87 C86 131.0(3) . . ?
C44 C87 N17 120.9(4) . . ?
C86 C87 N17 104.9(5) . . ?
C44 C87 S2 118.6(3) . . ?
C86 C87 S2 110.3(2) . . ?
C54 N4 C51 104.7(2) . . ?
C54 N4 Ni2 125.3(2) . . ?
C51 N4 Ni2 129.1(2) . . ?
C62 N5 C65 105.7(3) . . ?
C62 N5 Ni2 127.0(3) . . ?
C65 N5 Ni2 127.1(3) . . ?
C73 N6 C76 104.7(2) . . ?
C73 N6 Ni2 124.8(2) . . ?
C76 N6 Ni2 129.2(2) . . ?
C87 S2 C84 91.57(17) . . ?
C87 S2 Ni2 116.83(14) . . ?
C84 S2 Ni2 117.26(13) . . ?
N5 Ni2 N4 91.72(15) . . ?
N5 Ni2 N6 91.53(15) . . ?
N4 Ni2 N6 176.61(10) . . ?
N4 Ni2 S3 91.68(12) . . ?
N6 Ni2 S3 91.71(12) . . ?
N4 Ni2 N17 87.4(3) . . ?
N6 Ni2 N17 89.3(3) . . ?
S3 Ni2 N17 168.4(4) . . ?
N5 Ni2 S2 167.61(15) . . ?
N4 Ni2 S2 89.32(8) . . ?
N6 Ni2 S2 87.72(8) . . ?
C90 C88 C96 108.6(3) . . ?
C90 C88 C89 124.9(4) . . ?
C96 C88 C89 126.6(4) . . ?
N7 C89 C88 178.8(6) . . ?
C88 C90 C92 107.3(3) . . ?
C88 C90 C91 126.8(4) . . ?
C92 C90 C91 125.9(4) . . ?
N8 C91 C90 179.9(7) . . ?
C94 C92 C90 108.9(3) . . ?
C94 C92 C93 125.5(3) . . ?
C90 C92 C93 125.6(3) . . ?
N9 C93 C92 179.0(4) . . ?
C92 C94 C96 107.5(3) . . ?
C92 C94 C95 124.8(3) . . ?
C96 C94 C95 127.6(3) . . ?
N10 C95 C94 177.6(4) . . ?
C94 C96 C88 107.7(3) . . ?
C94 C96 C97 126.3(4) . . ?
C88 C96 C97 125.9(4) . . ?
N11 C97 C96 179.3(6) . . ?
C100 C98 C106 108.2(3) . . ?
C100 C98 C99 125.5(3) . . ?
C106 C98 C99 126.3(3) . . ?
N12 C99 C98 178.8(4) . . ?
C102 C100 C98 107.8(3) . . ?
C102 C100 C101 126.1(3) . . ?
C98 C100 C101 126.0(3) . . ?
N13 C101 C100 178.8(4) . . ?
C104 C102 C100 108.2(3) . . ?
C104 C102 C103 127.6(3) . . ?
C100 C102 C103 124.0(4) . . ?
N14 C103 C102 177.7(5) . . ?
C102 C104 C106 108.4(3) . . ?
C102 C104 C105 127.7(4) . . ?
C106 C104 C105 123.9(4) . . ?
N15 C105 C104 178.2(6) . . ?
C98 C106 C104 107.4(3) . . ?
C98 C106 C107 126.5(3) . . ?
C104 C106 C107 126.1(3) . . ?
N16 C107 C106 178.3(4) . . ?
Cl3 C109 Cl2 111.7(2) . . ?
Cl3 C109 H87 109.3 . . ?
Cl2 C109 H87 109.3 . . ?
Cl3 C109 H88 109.3 . . ?
Cl2 C109 H88 109.3 . . ?
H87 C109 H88 107.9 . . ?
Cl4 C110 Cl5 111.5(3) . . ?
Cl10 C110 Cl9 115.2(13) . . ?
Cl4 C110 H89 109.3 . . ?
Cl5 C110 H89 109.3 . . ?
Cl4 C110 H90 109.3 . . ?
Cl5 C110 H90 109.3 . . ?
H89 C110 H90 108.0 . . ?
Cl10 C110 H91 108.5 . . ?
Cl9 C110 H91 108.5 . . ?
Cl10 C110 H92 108.5 . . ?
Cl9 C110 H92 108.5 . . ?
H91 C110 H92 107.5 . . ?
Cl6 C111 Cl7 111.7(2) . . ?
Cl6 C111 H93 109.3 . . ?
Cl7 C111 H93 109.3 . . ?
Cl6 C111 H94 109.3 . . ?
Cl7 C111 H94 109.3 . . ?
H93 C111 H94 107.9 . . ?
C12 C112 N2 125.8(3) . . ?
C12 C112 C19 126.7(3) . . ?
N2 C112 C19 107.4(3) . . ?
C12 C112 S4 115.4(3) . . ?
C19 C112 S4 115.0(3) . . ?
C65 S3 C62 88.6(3) . . ?
C65 S3 Ni2 114.6(2) . . ?
C62 S3 Ni2 113.7(2) . . ?
C87 N17 C84 104.4(6) . . ?
C87 N17 Ni2 129.5(6) . . ?
C84 N17 Ni2 125.6(6) . . ?
C43 N18 C40 107.0(6) . . ?
C43 N18 Ni1 128.4(6) . . ?
C40 N18 Ni1 123.4(5) . . ?
C40 S1 C43 90.87(17) . . ?
C40 S1 Ni1 117.34(12) . . ?
C43 S1 Ni1 116.78(13) . . ?
C21 N2 C112 106.8(3) . . ?
C21 N2 Ni1 127.0(3) . . ?
C112 N2 Ni1 126.0(3) . . ?
C112 S4 C21 86.1(3) . . ?
C112 S4 Ni1 114.3(3) . . ?
C21 S4 Ni1 113.9(2) . . ?
Cl13 C108 Cl1 112.8(7) . . ?
Cl13 C108 H95 109.0 . . ?
Cl1 C108 H95 109.0 . . ?
Cl13 C108 H96 109.0 . . ?
Cl1 C108 H96 109.0 . . ?
H95 C108 H96 107.8 . . ?
Cl12 C113 Cl8 111(3) . . ?
Cl12 C113 H97 109.3 . . ?
Cl8 C113 H97 109.3 . . ?
Cl12 C113 H98 109.3 . . ?
Cl8 C113 H98 109.3 . . ?
H97 C113 H98 108.0 . . ?

loop_
_geom_bond_atom_site_label_1
_geom_bond_atom_site_label_2
_geom_bond_distance
_geom_bond_site_symmetry_2
_geom_bond_publ_flag
C1 C43 1.388(4) . ?
C1 C8 1.403(4) . ?
C1 C2 1.486(4) . ?
C2 C3 1.398(4) . ?
C2 C7 1.409(5) . ?
C3 C4 1.387(5) . ?
C3 H3 0.9500 . ?
C4 C5 1.382(5) . ?
C4 H4 0.9500 . ?
C5 C6 1.388(5) . ?
C5 H5 0.9500 . ?
C6 C7 1.386(5) . ?
C6 H6 0.9500 . ?
C7 H7 0.9500 . ?
C8 N1 1.404(4) . ?
C8 C9 1.435(4) . ?
C9 C10 1.347(4) . ?
C9 H9 0.9500 . ?
C10 C11 1.426(5) . ?
C10 H10 0.9500 . ?
C11 N1 1.389(4) . ?
C11 C12 1.406(4) . ?
C12 C112 1.392(5) . ?
C12 C13 1.488(4) . ?
C13 C18 1.390(5) . ?
C13 C14 1.402(5) . ?
C14 C15 1.402(5) . ?
C14 H14 0.9500 . ?
C15 C16 1.364(7) . ?
C15 H15 0.9500 . ?
C16 C17 1.388(7) . ?
C16 H16 0.9500 . ?
C17 C18 1.394(5) . ?
C17 H17 0.9500 . ?
C18 H18 0.9500 . ?
C19 C20 1.351(5) . ?
C19 C112 1.430(4) . ?
C19 H19 0.9500 . ?
C20 C21 1.427(4) . ?
C20 H20 0.9500 . ?
C21 C22 1.392(5) . ?
C21 N2 1.412(5) . ?
C21 S4 1.672(5) . ?
C22 C29 1.401(4) . ?
C22 C23 1.479(5) . ?
C23 C28 1.398(5) . ?
C23 C24 1.401(5) . ?
C24 C25 1.394(5) . ?
C24 H24 0.9500 . ?
C25 C26 1.392(6) . ?
C25 H25 0.9500 . ?
C26 C27 1.383(6) . ?
C26 H26 0.9500 . ?
C27 C28 1.383(5) . ?
C27 H27 0.9500 . ?
C28 H28 0.9500 . ?
C29 N3 1.393(4) . ?
C29 C30 1.439(4) . ?
C30 C31 1.349(4) . ?
C30 H30 0.9500 . ?
C31 C32 1.435(4) . ?
C31 H31 0.9500 . ?
C32 N3 1.404(4) . ?
C32 C33 1.409(4) . ?
C33 C40 1.376(5) . ?
C33 C34 1.481(4) . ?
C34 C39 1.391(5) . ?
C34 C35 1.398(5) . ?
C35 C36 1.392(5) . ?
C35 H35 0.9500 . ?
C36 C37 1.392(6) . ?
C36 H36 0.9500 . ?
C37 C38 1.375(6) . ?
C37 H37 0.9500 . ?
C38 C39 1.388(5) . ?
C38 H38 0.9500 . ?
C39 H39 0.9500 . ?
C40 C41 1.419(4) . ?
C40 N18 1.554(10) . ?
C40 S1 1.701(3) . ?
C41 C42 1.365(4) . ?
C41 H41 0.9500 . ?
C42 C43 1.413(4) . ?
C42 H42 0.9500 . ?
C43 N18 1.471(10) . ?
C43 S1 1.711(4) . ?
N1 Ni1 1.968(3) . ?
N3 Ni1 1.966(3) . ?
Ni1 S4 1.938(3) . ?
Ni1 N2 1.961(4) . ?
Ni1 S1 2.0650(11) . ?
Ni1 N18 2.094(9) . ?
C44 C87 1.390(4) . ?
C44 C51 1.408(4) . ?
C44 C45 1.484(5) . ?
C45 C46 1.386(5) . ?
C45 C50 1.392(5) . ?
C46 C47 1.386(5) . ?
C46 H46 0.9500 . ?
C47 C48 1.386(7) . ?
C47 H47 0.9500 . ?
C48 C49 1.381(6) . ?
C48 H48 0.9500 . ?
C49 C50 1.388(5) . ?
C49 H49 0.9500 . ?
C50 H50 0.9500 . ?
C51 N4 1.396(4) . ?
C51 C52 1.444(4) . ?
C52 C53 1.350(4) . ?
C52 H52 0.9500 . ?
C53 C54 1.437(4) . ?
C53 H53 0.9500 . ?
C54 N4 1.391(4) . ?
C54 C55 1.400(4) . ?
C55 C62 1.395(4) . ?
C55 C56 1.485(4) . ?
C56 C57 1.389(5) . ?
C56 C61 1.400(4) . ?
C57 C58 1.389(5) . ?
C57 H57 0.9500 . ?
C58 C59 1.389(6) . ?
C58 H58 0.9500 . ?
C59 C60 1.379(6) . ?
C59 H59 0.9500 . ?
C60 C61 1.390(5) . ?
C60 H60 0.9500 . ?
C61 H61 0.9500 . ?
C62 N5 1.415(5) . ?
C62 C63 1.438(4) . ?
C62 S3 1.625(5) . ?
C63 C64 1.359(4) . ?
C63 H63 0.9500 . ?
C64 C65 1.426(4) . ?
C64 H64 0.9500 . ?
C65 C66 1.393(4) . ?
C65 N5 1.422(6) . ?
C65 S3 1.613(5) . ?
C66 C73 1.387(4) . ?
C66 C67 1.486(5) . ?
C67 C68 1.393(5) . ?
C67 C72 1.397(5) . ?
C68 C69 1.391(5) . ?
C68 H68 0.9500 . ?
C69 C70 1.395(6) . ?
C69 H69 0.9500 . ?
C70 C71 1.371(6) . ?
C70 H70 0.9500 . ?
C71 C72 1.393(5) . ?
C71 H71 0.9500 . ?
C72 H72 0.9500 . ?
C73 N6 1.395(4) . ?
C73 C74 1.431(4) . ?
C74 C75 1.340(4) . ?
C74 H74 0.9500 . ?
C75 C76 1.433(4) . ?
C75 H75 0.9500 . ?
C76 N6 1.396(4) . ?
C76 C77 1.401(4) . ?
C77 C84 1.380(5) . ?
C77 C78 1.487(4) . ?
C78 C83 1.393(5) . ?
C78 C79 1.408(5) . ?
C79 C80 1.388(5) . ?
C79 H79 0.9500 . ?
C80 C81 1.383(5) . ?
C80 H80 0.9500 . ?
C81 C82 1.372(6) . ?
C81 H81 0.9500 . ?
C82 C83 1.405(5) . ?
C82 H82 0.9500 . ?
C83 H83 0.9500 . ?
C84 C85 1.412(4) . ?
C84 N17 1.587(10) . ?
C84 S2 1.712(3) . ?
C85 C86 1.369(5) . ?
C85 H85 0.9500 . ?
C86 C87 1.413(4) . ?
C86 H86 0.9500 . ?
C87 N17 1.512(11) . ?
C87 S2 1.706(4) . ?
N4 Ni2 1.960(3) . ?
N5 Ni2 1.956(4) . ?
N6 Ni2 1.964(3) . ?
S2 Ni2 2.0835(12) . ?
Ni2 S3 1.983(3) . ?
Ni2 N17 2.055(10) . ?
C88 C90 1.392(6) . ?
C88 C96 1.415(6) . ?
C88 C89 1.433(5) . ?
C89 N7 1.151(5) . ?
C90 C92 1.412(5) . ?
C90 C91 1.435(6) . ?
C91 N8 1.138(5) . ?
C92 C94 1.399(5) . ?
C92 C93 1.413(5) . ?
C93 N9 1.143(5) . ?
C94 C96 1.405(5) . ?
C94 C95 1.432(5) . ?
C95 N10 1.138(5) . ?
C96 C97 1.415(6) . ?
C97 N11 1.149(6) . ?
C98 C100 1.413(5) . ?
C98 C106 1.413(5) . ?
C98 C99 1.424(5) . ?
C99 N12 1.147(4) . ?
C100 C102 1.408(5) . ?
C100 C101 1.423(5) . ?
C101 N13 1.141(5) . ?
C102 C104 1.401(6) . ?
C102 C103 1.433(5) . ?
C103 N14 1.152(5) . ?
C104 C106 1.414(5) . ?
C104 C105 1.423(5) . ?
C105 N15 1.144(5) . ?
C106 C107 1.425(5) . ?
C107 N16 1.144(5) . ?
C109 Cl3 1.753(4) . ?
C109 Cl2 1.764(4) . ?
C109 H87 0.9900 . ?
C109 H88 0.9900 . ?
C110 Cl10 1.57(2) . ?
C110 Cl4 1.735(7) . ?
C110 Cl5 1.781(6) . ?
C110 Cl9 1.802(11) . ?
C110 H89 0.9900 . ?
C110 H90 0.9900 . ?
C110 H91 0.9900 . ?
C110 H92 0.9900 . ?
C111 Cl6 1.764(5) . ?
C111 Cl7 1.775(5) . ?
C111 H93 0.9900 . ?
C111 H94 0.9900 . ?
C112 N2 1.415(5) . ?
C112 S4 1.652(5) . ?
Cl1 C108 1.784(17) . ?
C108 Cl13 1.750(15) . ?
C108 H95 0.9900 . ?
C108 H96 0.9900 . ?
Cl8 C113 1.54(5) . ?
Cl12 C113 1.47(5) . ?
C113 H97 0.9900 . ?
C113 H98 0.9900 . ?

loop_
_geom_torsion_atom_site_label_1
_geom_torsion_atom_site_label_2
_geom_torsion_atom_site_label_3
_geom_torsion_atom_site_label_4
_geom_torsion
_geom_torsion_site_symmetry_1
_geom_torsion_site_symmetry_2
_geom_torsion_site_symmetry_3
_geom_torsion_site_symmetry_4
_geom_torsion_publ_flag
C43 C1 C2 C3 -48.7(5) . . . . ?
C8 C1 C2 C3 133.1(3) . . . . ?
C43 C1 C2 C7 130.3(3) . . . . ?
C8 C1 C2 C7 -47.8(5) . . . . ?
C7 C2 C3 C4 0.0(5) . . . . ?
C1 C2 C3 C4 179.0(3) . . . . ?
C2 C3 C4 C5 0.8(5) . . . . ?
C3 C4 C5 C6 -0.1(5) . . . . ?
C4 C5 C6 C7 -1.3(5) . . . . ?
C5 C6 C7 C2 2.0(5) . . . . ?
C3 C2 C7 C6 -1.4(5) . . . . ?
C1 C2 C7 C6 179.6(3) . . . . ?
C43 C1 C8 N1 -14.5(5) . . . . ?
C2 C1 C8 N1 163.6(3) . . . . ?
C43 C1 C8 C9 169.7(3) . . . . ?
C2 C1 C8 C9 -12.3(5) . . . . ?
C1 C8 C9 C10 174.0(3) . . . . ?
N1 C8 C9 C10 -2.6(4) . . . . ?
C8 C9 C10 C11 0.7(4) . . . . ?
C9 C10 C11 N1 1.4(4) . . . . ?
C9 C10 C11 C12 -173.9(3) . . . . ?
N1 C11 C12 C112 12.9(5) . . . . ?
C10 C11 C12 C112 -172.6(3) . . . . ?
N1 C11 C12 C13 -168.2(3) . . . . ?
C10 C11 C12 C13 6.3(5) . . . . ?
C112 C12 C13 C18 -128.4(4) . . . . ?
C11 C12 C13 C18 52.6(5) . . . . ?
C112 C12 C13 C14 50.7(5) . . . . ?
C11 C12 C13 C14 -128.2(4) . . . . ?
C18 C13 C14 C15 0.0(5) . . . . ?
C12 C13 C14 C15 -179.1(3) . . . . ?
C13 C14 C15 C16 0.7(6) . . . . ?
C14 C15 C16 C17 -1.5(6) . . . . ?
C15 C16 C17 C18 1.6(6) . . . . ?
C14 C13 C18 C17 0.1(5) . . . . ?
C12 C13 C18 C17 179.3(3) . . . . ?
C16 C17 C18 C13 -0.9(6) . . . . ?
C112 C19 C20 C21 -1.5(4) . . . . ?
C19 C20 C21 C22 179.1(4) . . . . ?
C19 C20 C21 N2 -4.3(5) . . . . ?
C19 C20 C21 S4 19.9(5) . . . . ?
N2 C21 C22 C29 -4.9(6) . . . . ?
C20 C21 C22 C29 171.1(4) . . . . ?
S4 C21 C22 C29 -30.1(5) . . . . ?
N2 C21 C22 C23 175.8(4) . . . . ?
C20 C21 C22 C23 -8.2(6) . . . . ?
S4 C21 C22 C23 150.7(3) . . . . ?
C21 C22 C23 C28 122.2(4) . . . . ?
C29 C22 C23 C28 -57.1(5) . . . . ?
C21 C22 C23 C24 -59.4(5) . . . . ?
C29 C22 C23 C24 121.3(4) . . . . ?
C28 C23 C24 C25 2.1(5) . . . . ?
C22 C23 C24 C25 -176.3(3) . . . . ?
C23 C24 C25 C26 -0.2(6) . . . . ?
C24 C25 C26 C27 -1.5(6) . . . . ?
C25 C26 C27 C28 1.5(6) . . . . ?
C26 C27 C28 C23 0.4(6) . . . . ?
C24 C23 C28 C27 -2.2(5) . . . . ?
C22 C23 C28 C27 176.2(3) . . . . ?
C21 C22 C29 N3 -11.9(6) . . . . ?
C23 C22 C29 N3 167.4(3) . . . . ?
C21 C22 C29 C30 174.3(3) . . . . ?
C23 C22 C29 C30 -6.4(5) . . . . ?
N3 C29 C30 C31 -2.3(4) . . . . ?
C22 C29 C30 C31 172.4(3) . . . . ?
C29 C30 C31 C32 0.6(4) . . . . ?
C30 C31 C32 N3 1.3(4) . . . . ?
C30 C31 C32 C33 -173.8(3) . . . . ?
N3 C32 C33 C40 20.2(5) . . . . ?
C31 C32 C33 C40 -165.7(3) . . . . ?
N3 C32 C33 C34 -155.9(3) . . . . ?
C31 C32 C33 C34 18.2(5) . . . . ?
C40 C33 C34 C39 -127.4(4) . . . . ?
C32 C33 C34 C39 48.8(4) . . . . ?
C40 C33 C34 C35 50.4(5) . . . . ?
C32 C33 C34 C35 -133.5(3) . . . . ?
C39 C34 C35 C36 -0.1(5) . . . . ?
C33 C34 C35 C36 -177.8(3) . . . . ?
C34 C35 C36 C37 -0.1(6) . . . . ?
C35 C36 C37 C38 0.2(6) . . . . ?
C36 C37 C38 C39 -0.1(6) . . . . ?
C37 C38 C39 C34 -0.1(6) . . . . ?
C35 C34 C39 C38 0.2(5) . . . . ?
C33 C34 C39 C38 178.0(3) . . . . ?
C32 C33 C40 C41 -170.6(4) . . . . ?
C34 C33 C40 C41 5.4(6) . . . . ?
C32 C33 C40 N18 -11.7(7) . . . . ?
C34 C33 C40 N18 164.3(6) . . . . ?
C32 C33 C40 S1 17.3(5) . . . . ?
C34 C33 C40 S1 -166.7(3) . . . . ?
C33 C40 C41 C42 175.7(4) . . . . ?
N18 C40 C41 C42 13.2(6) . . . . ?
S1 C40 C41 C42 -11.8(4) . . . . ?
C40 C41 C42 C43 -0.1(4) . . . . ?
C8 C1 C43 C42 164.8(4) . . . . ?
C2 C1 C43 C42 -13.3(6) . . . . ?
C8 C1 C43 N18 9.6(8) . . . . ?
C2 C1 C43 N18 -168.5(6) . . . . ?
C8 C1 C43 S1 -20.0(5) . . . . ?
C2 C1 C43 S1 161.9(3) . . . . ?
C41 C42 C43 C1 -172.6(4) . . . . ?
C41 C42 C43 N18 -13.9(6) . . . . ?
C41 C42 C43 S1 11.9(4) . . . . ?
C12 C11 N1 C8 172.2(3) . . . . ?
C10 C11 N1 C8 -2.8(3) . . . . ?
C12 C11 N1 Ni1 -19.3(5) . . . . ?
C10 C11 N1 Ni1 165.6(2) . . . . ?
C1 C8 N1 C11 -173.0(3) . . . . ?
C9 C8 N1 C11 3.3(3) . . . . ?
C1 C8 N1 Ni1 19.2(5) . . . . ?
C9 C8 N1 Ni1 -164.6(2) . . . . ?
C22 C29 N3 C32 -171.4(3) . . . . ?
C30 C29 N3 C32 3.0(4) . . . . ?
C22 C29 N3 Ni1 22.4(5) . . . . ?
C30 C29 N3 Ni1 -163.2(2) . . . . ?
C33 C32 N3 C29 172.0(3) . . . . ?
C31 C32 N3 C29 -2.6(4) . . . . ?
C33 C32 N3 Ni1 -22.5(5) . . . . ?
C31 C32 N3 Ni1 162.9(2) . . . . ?
C87 C44 C45 C46 53.6(5) . . . . ?
C51 C44 C45 C46 -126.7(4) . . . . ?
C87 C44 C45 C50 -127.5(4) . . . . ?
C51 C44 C45 C50 52.3(5) . . . . ?
C50 C45 C46 C47 -0.9(5) . . . . ?
C44 C45 C46 C47 178.0(3) . . . . ?
C45 C46 C47 C48 -1.0(6) . . . . ?
C46 C47 C48 C49 1.8(6) . . . . ?
C47 C48 C49 C50 -0.7(6) . . . . ?
C48 C49 C50 C45 -1.3(5) . . . . ?
C46 C45 C50 C49 2.0(5) . . . . ?
C44 C45 C50 C49 -176.9(3) . . . . ?
C87 C44 C51 N4 16.9(6) . . . . ?
C45 C44 C51 N4 -162.9(3) . . . . ?
C87 C44 C51 C52 -168.7(3) . . . . ?
C45 C44 C51 C52 11.6(5) . . . . ?
N4 C51 C52 C53 2.4(4) . . . . ?
C44 C51 C52 C53 -173.0(3) . . . . ?
C51 C52 C53 C54 -0.1(4) . . . . ?
C52 C53 C54 N4 -2.3(4) . . . . ?
C52 C53 C54 C55 174.4(3) . . . . ?
N4 C54 C55 C62 -11.9(5) . . . . ?
C53 C54 C55 C62 171.9(3) . . . . ?
N4 C54 C55 C56 166.2(3) . . . . ?
C53 C54 C55 C56 -10.0(5) . . . . ?
C62 C55 C56 C57 124.5(3) . . . . ?
C54 C55 C56 C57 -53.6(4) . . . . ?
C62 C55 C56 C61 -52.7(4) . . . . ?
C54 C55 C56 C61 129.2(3) . . . . ?
C61 C56 C57 C58 2.2(5) . . . . ?
C55 C56 C57 C58 -175.0(3) . . . . ?
C56 C57 C58 C59 -0.1(5) . . . . ?
C57 C58 C59 C60 -1.9(5) . . . . ?
C58 C59 C60 C61 1.9(5) . . . . ?
C59 C60 C61 C56 0.2(5) . . . . ?
C57 C56 C61 C60 -2.2(5) . . . . ?
C55 C56 C61 C60 175.0(3) . . . . ?
C54 C55 C62 N5 -1.7(6) . . . . ?
C56 C55 C62 N5 -179.8(4) . . . . ?
C54 C55 C62 C63 173.9(3) . . . . ?
C56 C55 C62 C63 -4.2(5) . . . . ?
C54 C55 C62 S3 -27.1(5) . . . . ?
C56 C55 C62 S3 154.8(3) . . . . ?
C55 C62 C63 C64 178.3(3) . . . . ?
N5 C62 C63 C64 -5.4(4) . . . . ?
S3 C62 C63 C64 18.5(4) . . . . ?
C62 C63 C64 C65 0.7(4) . . . . ?
C63 C64 C65 C66 179.8(4) . . . . ?
C63 C64 C65 N5 4.2(4) . . . . ?
C63 C64 C65 S3 -20.0(4) . . . . ?
N5 C65 C66 C73 2.7(6) . . . . ?
C64 C65 C66 C73 -172.2(3) . . . . ?
S3 C65 C66 C73 28.2(5) . . . . ?
N5 C65 C66 C67 -177.8(4) . . . . ?
C64 C65 C66 C67 7.3(6) . . . . ?
S3 C65 C66 C67 -152.3(3) . . . . ?
C73 C66 C67 C68 -122.3(4) . . . . ?
C65 C66 C67 C68 58.2(5) . . . . ?
C73 C66 C67 C72 55.0(5) . . . . ?
C65 C66 C67 C72 -124.5(4) . . . . ?
C72 C67 C68 C69 -1.1(5) . . . . ?
C66 C67 C68 C69 176.2(3) . . . . ?
C67 C68 C69 C70 -0.3(5) . . . . ?
C68 C69 C70 C71 1.1(5) . . . . ?
C69 C70 C71 C72 -0.6(6) . . . . ?
C70 C71 C72 C67 -0.8(6) . . . . ?
C68 C67 C72 C71 1.7(5) . . . . ?
C66 C67 C72 C71 -175.7(3) . . . . ?
C65 C66 C73 N6 12.3(6) . . . . ?
C67 C66 C73 N6 -167.2(3) . . . . ?
C65 C66 C73 C74 -173.0(3) . . . . ?
C67 C66 C73 C74 7.5(5) . . . . ?
C66 C73 C74 C75 -173.2(3) . . . . ?
N6 C73 C74 C75 2.3(4) . . . . ?
C73 C74 C75 C76 0.2(4) . . . . ?
C74 C75 C76 N6 -2.6(4) . . . . ?
C74 C75 C76 C77 174.0(3) . . . . ?
N6 C76 C77 C84 -19.1(5) . . . . ?
C75 C76 C77 C84 165.0(3) . . . . ?
N6 C76 C77 C78 159.1(3) . . . . ?
C75 C76 C77 C78 -16.9(5) . . . . ?
C84 C77 C78 C83 -52.7(5) . . . . ?
C76 C77 C78 C83 129.2(4) . . . . ?
C84 C77 C78 C79 128.4(4) . . . . ?
C76 C77 C78 C79 -49.8(4) . . . . ?
C83 C78 C79 C80 -1.2(5) . . . . ?
C77 C78 C79 C80 177.8(3) . . . . ?
C78 C79 C80 C81 0.4(5) . . . . ?
C79 C80 C81 C82 0.0(6) . . . . ?
C80 C81 C82 C83 0.5(6) . . . . ?
C79 C78 C83 C82 1.6(5) . . . . ?
C77 C78 C83 C82 -177.3(3) . . . . ?
C81 C82 C83 C78 -1.3(6) . . . . ?
C76 C77 C84 C85 171.0(4) . . . . ?
C78 C77 C84 C85 -7.1(6) . . . . ?
C76 C77 C84 N17 10.4(8) . . . . ?
C78 C77 C84 N17 -167.7(7) . . . . ?
C76 C77 C84 S2 -16.7(5) . . . . ?
C78 C77 C84 S2 165.2(3) . . . . ?
C77 C84 C85 C86 -174.9(4) . . . . ?
N17 C84 C85 C86 -11.6(7) . . . . ?
S2 C84 C85 C86 12.3(4) . . . . ?
C84 C85 C86 C87 0.4(5) . . . . ?
C51 C44 C87 C86 -167.4(4) . . . . ?
C45 C44 C87 C86 12.3(6) . . . . ?
C51 C44 C87 N17 -10.8(8) . . . . ?
C45 C44 C87 N17 168.9(7) . . . . ?
C51 C44 C87 S2 16.9(5) . . . . ?
C45 C44 C87 S2 -163.3(3) . . . . ?
C85 C86 C87 C44 171.1(4) . . . . ?
C85 C86 C87 N17 11.7(7) . . . . ?
C85 C86 C87 S2 -13.0(4) . . . . ?
C55 C54 N4 C51 -172.9(3) . . . . ?
C53 C54 N4 C51 3.7(3) . . . . ?
C55 C54 N4 Ni2 16.7(5) . . . . ?
C53 C54 N4 Ni2 -166.7(2) . . . . ?
C44 C51 N4 C54 171.2(3) . . . . ?
C52 C51 N4 C54 -3.7(3) . . . . ?
C44 C51 N4 Ni2 -18.8(5) . . . . ?
C52 C51 N4 Ni2 166.2(2) . . . . ?
C55 C62 N5 C65 -175.9(3) . . . . ?
C63 C62 N5 C65 7.8(5) . . . . ?
C55 C62 N5 Ni2 9.0(6) . . . . ?
C63 C62 N5 Ni2 -167.3(3) . . . . ?
C66 C65 N5 C62 176.9(4) . . . . ?
C64 C65 N5 C62 -7.4(5) . . . . ?
C66 C65 N5 Ni2 -7.9(6) . . . . ?
C64 C65 N5 Ni2 167.7(3) . . . . ?
C66 C73 N6 C76 171.5(3) . . . . ?
C74 C73 N6 C76 -3.7(4) . . . . ?
C66 C73 N6 Ni2 -20.4(5) . . . . ?
C74 C73 N6 Ni2 164.4(2) . . . . ?
C77 C76 N6 C73 -172.5(3) . . . . ?
C75 C76 N6 C73 3.9(4) . . . . ?
C77 C76 N6 Ni2 20.2(5) . . . . ?
C75 C76 N6 Ni2 -163.5(2) . . . . ?
C44 C87 S2 C84 -166.4(3) . . . . ?
C86 C87 S2 C84 17.1(3) . . . . ?
C44 C87 S2 Ni2 -44.6(4) . . . . ?
C86 C87 S2 Ni2 138.9(2) . . . . ?
C77 C84 S2 C87 169.2(3) . . . . ?
C85 C84 S2 C87 -16.7(3) . . . . ?
C77 C84 S2 Ni2 47.7(4) . . . . ?
C85 C84 S2 Ni2 -138.2(2) . . . . ?
C96 C88 C90 C92 -0.6(4) . . . . ?
C89 C88 C90 C92 179.7(4) . . . . ?
C96 C88 C90 C91 -178.4(4) . . . . ?
C89 C88 C90 C91 1.9(6) . . . . ?
C88 C90 C92 C94 -0.1(4) . . . . ?
C91 C90 C92 C94 177.8(4) . . . . ?
C88 C90 C92 C93 179.5(4) . . . . ?
C91 C90 C92 C93 -2.7(6) . . . . ?
C90 C92 C94 C96 0.7(4) . . . . ?
C93 C92 C94 C96 -178.9(4) . . . . ?
C90 C92 C94 C95 -178.2(3) . . . . ?
C93 C92 C94 C95 2.3(6) . . . . ?
C92 C94 C96 C88 -1.0(4) . . . . ?
C95 C94 C96 C88 177.8(4) . . . . ?
C92 C94 C96 C97 -179.2(4) . . . . ?
C95 C94 C96 C97 -0.4(6) . . . . ?
C90 C88 C96 C94 1.0(4) . . . . ?
C89 C88 C96 C94 -179.3(4) . . . . ?
C90 C88 C96 C97 179.2(4) . . . . ?
C89 C88 C96 C97 -1.1(6) . . . . ?
C106 C98 C100 C102 -0.4(4) . . . . ?
C99 C98 C100 C102 177.8(3) . . . . ?
C106 C98 C100 C101 176.6(3) . . . . ?
C99 C98 C100 C101 -5.2(6) . . . . ?
C98 C100 C102 C104 0.5(4) . . . . ?
C101 C100 C102 C104 -176.5(3) . . . . ?
C98 C100 C102 C103 -175.9(4) . . . . ?
C101 C100 C102 C103 7.1(6) . . . . ?
C100 C102 C104 C106 -0.3(4) . . . . ?
C103 C102 C104 C106 175.9(4) . . . . ?
C100 C102 C104 C105 179.9(4) . . . . ?
C103 C102 C104 C105 -3.9(7) . . . . ?
C100 C98 C106 C104 0.2(4) . . . . ?
C99 C98 C106 C104 -178.0(3) . . . . ?
C100 C98 C106 C107 178.5(3) . . . . ?
C99 C98 C106 C107 0.3(6) . . . . ?
C102 C104 C106 C98 0.0(4) . . . . ?
C105 C104 C106 C98 179.8(3) . . . . ?
C102 C104 C106 C107 -178.2(3) . . . . ?
C105 C104 C106 C107 1.6(6) . . . . ?
C11 C12 C112 N2 2.5(6) . . . . ?
C13 C12 C112 N2 -176.4(4) . . . . ?
C11 C12 C112 C19 -172.7(4) . . . . ?
C13 C12 C112 C19 8.4(6) . . . . ?
C11 C12 C112 S4 27.7(5) . . . . ?
C13 C12 C112 S4 -151.2(3) . . . . ?
C20 C19 C112 C12 -177.3(4) . . . . ?
C20 C19 C112 N2 6.8(5) . . . . ?
C20 C19 C112 S4 -17.6(5) . . . . ?
C66 C65 S3 C62 -171.6(3) . . . . ?
C64 C65 S3 C62 26.3(4) . . . . ?
C66 C65 S3 Ni2 -56.0(4) . . . . ?
C64 C65 S3 Ni2 141.8(3) . . . . ?
C55 C62 S3 C65 172.7(3) . . . . ?
C63 C62 S3 C65 -25.6(3) . . . . ?
C55 C62 S3 Ni2 56.3(4) . . . . ?
C63 C62 S3 Ni2 -142.0(3) . . . . ?
C44 C87 N17 C84 -179.7(5) . . . . ?
C86 C87 N17 C84 -17.8(9) . . . . ?
C44 C87 N17 Ni2 8.1(14) . . . . ?
C86 C87 N17 Ni2 170.0(9) . . . . ?
C77 C84 N17 C87 -176.7(5) . . . . ?
C85 C84 N17 C87 17.7(9) . . . . ?
C77 C84 N17 Ni2 -4.1(13) . . . . ?
C85 C84 N17 Ni2 -169.7(8) . . . . ?
C1 C43 N18 C40 -177.6(4) . . . . ?
C42 C43 N18 C40 21.4(8) . . . . ?
C1 C43 N18 Ni1 -9.8(11) . . . . ?
C42 C43 N18 Ni1 -170.7(7) . . . . ?
C33 C40 N18 C43 174.7(5) . . . . ?
C41 C40 N18 C43 -21.2(7) . . . . ?
C33 C40 N18 Ni1 6.1(11) . . . . ?
C41 C40 N18 Ni1 170.2(6) . . . . ?
C33 C40 S1 C43 -170.6(3) . . . . ?
C41 C40 S1 C43 15.7(3) . . . . ?
C33 C40 S1 Ni1 -49.6(3) . . . . ?
C41 C40 S1 Ni1 136.7(2) . . . . ?
C1 C43 S1 C40 168.1(3) . . . . ?
C42 C43 S1 C40 -15.8(3) . . . . ?
C1 C43 S1 Ni1 46.6(3) . . . . ?
C42 C43 S1 Ni1 -137.3(2) . . . . ?
C22 C21 N2 C112 -175.0(4) . . . . ?
C20 C21 N2 C112 8.4(5) . . . . ?
C22 C21 N2 Ni1 9.6(6) . . . . ?
C20 C21 N2 Ni1 -167.1(3) . . . . ?
C12 C112 N2 C21 174.7(4) . . . . ?
C19 C112 N2 C21 -9.3(5) . . . . ?
C12 C112 N2 Ni1 -9.8(6) . . . . ?
C19 C112 N2 Ni1 166.2(3) . . . . ?
C12 C112 S4 C21 -173.8(3) . . . . ?
C19 C112 S4 C21 24.2(4) . . . . ?
C12 C112 S4 Ni1 -59.3(4) . . . . ?
C19 C112 S4 Ni1 138.7(3) . . . . ?
C22 C21 S4 C112 173.4(3) . . . . ?
C20 C21 S4 C112 -25.0(4) . . . . ?
C22 C21 S4 Ni1 58.6(4) . . . . ?
C20 C21 S4 Ni1 -139.8(3) . . . . ?
